data_1520385
loop_
_publ_author_name
'Rana, Anup'
'Sathish Kumar, B.'
'Panda, Pradeepta K.'

_publ_section_title
;
 \b-Decamethoxysapphyrin and Its N-Benzyl Analogue.
;
_journal_issue 12
_journal_name_full 'Organic letters'
_journal_page_first 3030
_journal_page_last 3033
_journal_paper_doi 10.1021/acs.orglett.5b01306
_journal_volume 17
_journal_year 2015
_chemical_formula_moiety '2(Cl O4), C41 H45 N5 O10'
_chemical_formula_sum 'C41 H45 Cl2 N5 O18'
_chemical_formula_weight 966.72
_chemical_name_common sapphyrin
_chemical_name_systematic
;
 ? 
;
_space_group_crystal_system triclinic
_space_group_IT_number 2
_space_group_name_Hall '-P 1'
_space_group_name_H-M_alt 'P -1'
_symmetry_space_group_name_Hall '-P 1'
_symmetry_space_group_name_H-M 'P -1'
_atom_sites_solution_hydrogens geom
_atom_sites_solution_primary direct
_atom_sites_solution_secondary difmap
_audit_creation_date 2015-05-18
_audit_creation_method
;
Olex2 1.2
(compiled 2015.01.26 svn.r3150 for OlexSys, GUI svn.r4998)
;
_cell_angle_alpha 63.466(8)
_cell_angle_beta 65.800(8)
_cell_angle_gamma 82.646(6)
_cell_formula_units_Z 6
_cell_length_a 18.7180(14)
_cell_length_b 20.1801(14)
_cell_length_c 21.555(2)
_cell_measurement_reflns_used 3855
_cell_measurement_temperature 293(2)
_cell_measurement_theta_max 19.5490
_cell_measurement_theta_min 2.8030
_cell_volume 6629.1(11)
_computing_cell_refinement
;
CrysAlisPro, Agilent Technologies,
Version 1.171.36.28 (release 01-02-2013 CrysAlis171 .NET)
(compiled Feb  1 2013,16:14:44)
;
_computing_data_collection
;
CrysAlisPro, Agilent Technologies,
Version 1.171.36.28 (release 01-02-2013 CrysAlis171 .NET)
(compiled Feb  1 2013,16:14:44)
;
_computing_data_reduction
;
CrysAlisPro, Agilent Technologies,
Version 1.171.36.28 (release 01-02-2013 CrysAlis171 .NET)
(compiled Feb  1 2013,16:14:44)
;
_computing_molecular_graphics 'Olex2 (Dolomanov et al., 2009)'
_computing_publication_material 'Olex2 (Dolomanov et al., 2009)'
_computing_structure_refinement 'XH (Sheldrick, 2008)'
_computing_structure_solution 'ShelXS-1997 (Sheldrick, 2008)'
_diffrn_ambient_temperature 293(2)
_diffrn_measured_fraction_theta_full 0.999
_diffrn_measured_fraction_theta_max 0.999
_diffrn_measurement_device_type 'Xcalibur, Eos, Gemini'
_diffrn_measurement_method '\w scans'
_diffrn_radiation_monochromator graphite
_diffrn_radiation_type MoK\a
_diffrn_radiation_wavelength 0.71073
_diffrn_reflns_av_R_equivalents 0.1173
_diffrn_reflns_av_unetI/netI 0.2480
_diffrn_reflns_limit_h_max 22
_diffrn_reflns_limit_h_min -21
_diffrn_reflns_limit_k_max 23
_diffrn_reflns_limit_k_min -21
_diffrn_reflns_limit_l_max 25
_diffrn_reflns_limit_l_min -25
_diffrn_reflns_number 52197
_diffrn_reflns_theta_full 25.00
_diffrn_reflns_theta_max 25.00
_diffrn_reflns_theta_min 2.71
_diffrn_source 'fine-focus sealed tube'
_exptl_absorpt_coefficient_mu 0.230
_exptl_absorpt_correction_T_max 0.955
_exptl_absorpt_correction_T_min 0.944
_exptl_absorpt_correction_type multi-scan
_exptl_absorpt_process_details
;
CrysAlisPro, Agilent Technologies,
Version 1.171.36.28 (release 01-02-2013 CrysAlis171 .NET)
(compiled Feb  1 2013,16:14:44)
Empirical absorption correction using spherical harmonics,
 implemented in SCALE3 ABSPACK scaling algorithm.
;
_exptl_crystal_colour 'blue sapphire'
_exptl_crystal_density_diffrn 1.453
_exptl_crystal_density_method 'not measured'
_exptl_crystal_description block
_exptl_crystal_F_000 3024
_exptl_crystal_size_max 0.25
_exptl_crystal_size_mid 0.23
_exptl_crystal_size_min 0.20
_refine_diff_density_max 0.888
_refine_diff_density_min -0.397
_refine_diff_density_rms 0.069
_refine_ls_extinction_method none
_refine_ls_goodness_of_fit_ref 0.957
_refine_ls_hydrogen_treatment constr
_refine_ls_matrix_type full
_refine_ls_number_parameters 1813
_refine_ls_number_reflns 23322
_refine_ls_number_restraints 12
_refine_ls_restrained_S_all 0.959
_refine_ls_R_factor_all 0.2907
_refine_ls_R_factor_gt 0.1035
_refine_ls_shift/su_max 3.309
_refine_ls_shift/su_mean 0.016
_refine_ls_structure_factor_coef Fsqd
_refine_ls_weighting_details 'calc w=1/[\s^2^(Fo^2^)+(0.1287P)^2^+0.0000P] where P=(Fo^2^+2Fc^2^)/3'
_refine_ls_weighting_scheme calc
_refine_ls_wR_factor_gt 0.2355
_refine_ls_wR_factor_ref 0.3555
_reflns_number_gt 6937
_reflns_number_total 23322
_reflns_threshold_expression >2sigma(I)
_cod_data_source_file ol5b01306_si_008.cif
_cod_data_source_block NBzDMSAP.2HClO4
_cod_depositor_comments 'Adding full bibliography for 1520385--1520387.cif.'
_cod_original_cell_volume 6629.1(9)
_cod_database_code 1520385
_olex2_refinement_description
;
1. Fixed Uiso
 At 1.2 times of:
  All C(H) groups, All C(H,H) groups, All N(H) groups
 At 1.5 times of:
  All C(H,H,H) groups
2. Uiso/Uaniso restraints and constraints
Uanis(C126) \\sim Ueq: with sigma of 0.005 and sigma for terminal atoms of 0.012
Uanis(C122) \\sim Ueq: with sigma of 0.005 and sigma for terminal atoms of 0.012
3.a Secondary CH2 refined with riding coordinates:
 C26(H26A,H26B), C51(H51A,H51B), C99(H99A,H99B)
3.b Aromatic/amide H refined with riding coordinates:
 N1(H1), N5(H5), N2(H2), N3(H3), C12(H12), C13(H13), C15(H15), C19(H19),
 C29(H29), C30(H30), C33(H33), C37(H37), N6(H6), N9(H9), N10(H10), N7(H7),
 N13(H13A), N11(H11), N12(H12J), N15(H15A), C53(H53), C64(H64), C71(H71),
 C75(H75), C80(H80), C82(H82), C83(H83), C84(H84), C86(H86), C91(H91), C93(H93),
  C95(H95), C97(H97), C98(H98), C101(H101), C105(H105), C110(H110), C114(H114),
 C120(H120)
3.c Idealised Me refined as rotating group:
 C32(H32A,H32B,H32C), C34(H34A,H34B,H34C), C35(H35A,H35B,H35C), C38(H38A,H38B,
 H38C), C39(H39A,H39B,H39C), C73(H73A,H73B,H73C), C89(H89A,H89B,H89C),
 C100(H10J,H10K,H10L), C102(H10M,H10N,H10O), C103(H10A,H10B,H10C), C104(H10P,
 H10Q,H10R), C106(H10D,H10E,H10F), C107(H10S,H10T,H10U), C108(H10V,H10W,H10X),
 C109(H10G,H10H,H10I), C111(H11G,H11H,H11I), C113(H11S,H11T,H11U), C112(H11A,
 H11B,H11C), C115(H11J,H11K,H11L), C116(H11M,H11N,H11O), C117(H11P,H11Q,H11R),
 C118(H11D,H11E,H11F), C119(H11V,H11W,H11X), C121(H12N,H12O,H12P), C122(H12Q,
 H12R,H12S), C123(H12A,H12B,H12C), C124(H12K,H12L,H12M), C125(H12D,H12E,H12F),
 C126(H12T,H12U,H12V), C127(H12G,H12H,H12I)
;

loop_
_space_group_symop_id
_space_group_symop_operation_xyz
1 'x, y, z'
2 '-x, -y, -z'

loop_
_atom_site_label
_atom_site_type_symbol
_atom_site_fract_x
_atom_site_fract_y
_atom_site_fract_z
_atom_site_U_iso_or_equiv
_atom_site_adp_type
_atom_site_occupancy
_atom_site_calc_flag
_atom_site_refinement_flags_posn
_atom_site_refinement_flags_adp
Cl1 Cl 0.20471(16) 0.54210(14) 0.31756(14) 0.0735(7) Uani 1 d . .
Cl2 Cl 0.59973(17) 0.67224(17) 0.34493(17) 0.0817(8) Uani 1 d . .
O36 O 0.6753(4) 0.6804(3) 0.2823(3) 0.0752(18) Uani 1 d . .
O35 O 0.5751(5) 0.7451(5) 0.3329(6) 0.140(3) Uani 1 d . .
O37 O 0.6128(5) 0.6416(5) 0.4104(4) 0.142(3) Uani 1 d . .
O38 O 0.5474(5) 0.6333(7) 0.3433(6) 0.190(5) Uani 1 d . .
Cl3 Cl 0.93672(16) 0.02951(19) 0.41916(17) 0.0843(8) Uani 1 d . .
Cl4 Cl 0.54898(17) 0.35481(17) 0.00323(17) 0.0811(8) Uani 1 d . .
Cl5 Cl 0.9048(2) 0.76002(19) 0.03125(19) 0.0962(9) Uani 1 d . .
Cl6 Cl 0.3740(2) 0.9888(2) 0.3249(2) 0.1180(12) Uani 1 d . .
N4 N 0.7889(4) 0.1561(4) 0.3829(4) 0.0515(18) Uani 1 d . .
O9 O 0.8460(4) 0.2095(4) 0.1870(3) 0.081(2) Uani 1 d . .
O2 O 0.8599(4) -0.2593(3) 0.7155(4) 0.0792(19) Uani 1 d . .
O5 O 0.8868(4) 0.2575(3) 0.5955(4) 0.0752(19) Uani 1 d . .
O6 O 0.8769(4) 0.3534(4) 0.4390(4) 0.0776(19) Uani 1 d . .
N1 N 0.7818(4) -0.1106(4) 0.5978(4) 0.0593(19) Uani 1 d . .
H1 H 0.7685 -0.0659 0.5785 0.071 Uiso 1 calc R .
N5 N 0.7477(4) -0.0275(4) 0.4462(4) 0.064(2) Uani 1 d . .
H5 H 0.7680 -0.0084 0.4643 0.077 Uiso 1 calc R .
O4 O 0.8670(5) -0.0082(4) 0.7775(4) 0.093(2) Uani 1 d . .
N2 N 0.8363(4) -0.0124(4) 0.6289(4) 0.0549(18) Uani 1 d . .
H2 H 0.8303 0.0078 0.5869 0.066 Uiso 1 calc R .
O10 O 0.9027(4) 0.3155(4) 0.2287(4) 0.083(2) Uani 1 d . .
N3 N 0.8467(4) 0.1594(4) 0.5103(4) 0.0577(19) Uani 1 d . .
H3 H 0.8369 0.1205 0.5077 0.069 Uiso 1 calc R .
O1 O 0.8020(4) -0.2921(4) 0.6173(4) 0.091(2) Uani 1 d . .
C5 C 0.8595(5) 0.1599(5) 0.5684(5) 0.054(2) Uani 1 d . .
C6 C 0.8161(5) -0.1365(5) 0.6497(5) 0.059(2) Uani 1 d . .
O8 O 0.6661(5) -0.1757(4) 0.4474(4) 0.107(3) Uani 1 d . .
C7 C 0.6434(5) 0.1536(6) 0.4424(5) 0.068(3) Uani 1 d . .
C8 C 0.8730(5) 0.2353(5) 0.5505(5) 0.057(2) Uani 1 d . .
C9 C 0.8318(5) 0.2232(4) 0.3517(5) 0.051(2) Uani 1 d . .
C10 C 0.8319(5) -0.0871(5) 0.6722(5) 0.053(2) Uani 1 d . .
C11 C 0.8517(5) 0.0261(5) 0.6613(5) 0.054(2) Uani 1 d . .
C12 C 0.7557(5) 0.0839(5) 0.3296(5) 0.060(2) Uani 1 d . .
H12 H 0.7463 0.0956 0.2868 0.072 Uiso 1 calc R .
C13 C 0.8491(5) 0.2555(5) 0.3877(5) 0.060(2) Uani 1 d . .
H13 H 0.8619 0.3062 0.3583 0.072 Uiso 1 calc R .
C14 C 0.8543(5) -0.0283(6) 0.7297(5) 0.066(3) Uani 1 d . .
C15 C 0.7411(5) -0.1626(5) 0.5325(5) 0.062(2) Uani 1 d . .
H15 H 0.7282 -0.2084 0.5378 0.074 Uiso 1 calc R .
C16 C 0.8522(5) 0.2314(5) 0.4570(5) 0.058(2) Uani 1 d . .
O3 O 0.8409(6) -0.1646(4) 0.7931(5) 0.120(3) Uani 1 d . .
C17 C 0.7263(5) -0.1009(5) 0.4759(5) 0.060(2) Uani 1 d . .
C18 C 0.8285(5) -0.2118(5) 0.6656(5) 0.068(3) Uani 1 d . .
C19 C 0.8628(5) 0.1017(5) 0.6328(5) 0.059(2) Uani 1 d . .
H19 H 0.8747 0.1165 0.6628 0.071 Uiso 1 calc R .
C20 C 0.8015(5) -0.2292(5) 0.6235(5) 0.065(3) Uani 1 d . .
C21 C 0.8433(5) -0.0966(6) 0.7368(5) 0.065(3) Uani 1 d . .
C22 C 0.7722(5) -0.1658(5) 0.5818(5) 0.059(2) Uani 1 d . .
C23 C 0.8339(5) 0.2031(5) 0.2559(5) 0.058(2) Uani 1 d . .
C24 C 0.8579(5) 0.2514(5) 0.2722(5) 0.056(2) Uani 1 d . .
C25 C 0.7894(5) 0.1421(5) 0.3252(5) 0.058(2) Uani 1 d . .
C26 C 0.7194(5) 0.1322(5) 0.4548(5) 0.061(2) Uani 1 d . .
H26A H 0.7240 0.1548 0.4845 0.073 Uiso 1 calc R .
H26B H 0.7174 0.0787 0.4831 0.073 Uiso 1 calc R .
C27 C 0.8707(5) 0.2789(5) 0.4819(5) 0.060(2) Uani 1 d . .
C28 C 0.7318(5) 0.0112(5) 0.3826(5) 0.063(3) Uani 1 d . .
O7 O 0.6699(7) -0.0194(5) 0.3189(4) 0.138(4) Uani 1 d . .
C29 C 0.5688(8) 0.2443(7) 0.3858(7) 0.102(4) Uani 1 d . .
H29 H 0.5624 0.2938 0.3581 0.123 Uiso 1 calc R .
C30 C 0.6345(6) 0.2249(6) 0.4003(5) 0.075(3) Uani 1 d . .
H30 H 0.6738 0.2612 0.3808 0.091 Uiso 1 calc R .
C31 C 0.6962(7) -0.0405(6) 0.3748(6) 0.089(3) Uani 1 d . .
C32 C 0.9257(6) 0.3967(5) 0.4458(5) 0.085(3) Uani 1 d . .
H32A H 0.8989 0.4006 0.4926 0.127 Uiso 1 calc GR .
H32B H 0.9371 0.4454 0.4044 0.127 Uiso 1 calc GR .
H32C H 0.9738 0.3732 0.4449 0.127 Uiso 1 calc GR .
C33 C 0.5136(8) 0.1922(9) 0.4114(8) 0.114(5) Uani 1 d . .
H33 H 0.4696 0.2061 0.3999 0.137 Uiso 1 calc R .
C34 C 0.6252(7) -0.1820(6) 0.4074(6) 0.111(4) Uani 1 d . .
H34A H 0.5719 -0.1697 0.4273 0.167 Uiso 1 calc GR .
H34B H 0.6258 -0.2320 0.4130 0.167 Uiso 1 calc GR .
H34C H 0.6502 -0.1485 0.3548 0.167 Uiso 1 calc GR .
C35 C 0.9520(7) 0.3309(6) 0.1537(6) 0.111(4) Uani 1 d . .
H35A H 0.9825 0.2892 0.1524 0.166 Uiso 1 calc GR .
H35B H 0.9866 0.3738 0.1323 0.166 Uiso 1 calc GR .
H35C H 0.9208 0.3404 0.1250 0.166 Uiso 1 calc GR .
C36 C 0.6945(6) -0.1083(6) 0.4287(5) 0.074(3) Uani 1 d . .
C37 C 0.5863(6) 0.0988(6) 0.4697(7) 0.104(4) Uani 1 d . .
H37 H 0.5920 0.0493 0.4979 0.125 Uiso 1 calc R .
C38 C 0.8213(7) 0.2875(6) 0.6345(6) 0.094(3) Uani 1 d . .
H38A H 0.8118 0.3340 0.5992 0.141 Uiso 1 calc GR .
H38B H 0.8318 0.2954 0.6709 0.141 Uiso 1 calc GR .
H38C H 0.7760 0.2536 0.6601 0.141 Uiso 1 calc GR .
C39 C 0.9425(6) -0.2452(6) 0.6922(7) 0.109(4) Uani 1 d . .
H39A H 0.9705 -0.2418 0.6422 0.163 Uiso 1 calc GR .
H39B H 0.9610 -0.2851 0.7265 0.163 Uiso 1 calc GR .
H39C H 0.9511 -0.1994 0.6923 0.163 Uiso 1 calc GR .
O28 O 0.2669(4) 0.5751(3) 0.4799(3) 0.0689(17) Uani 1 d . .
O17 O 0.2809(4) 0.8240(3) -0.1422(4) 0.0772(19) Uani 1 d . .
O27 O 0.3297(4) 0.6393(4) 0.5570(3) 0.0776(19) Uani 1 d . .
N14 N 0.2411(4) 0.4576(4) 0.6707(4) 0.0519(18) Uani 1 d . .
O26 O 0.3381(4) 0.5887(4) 0.7916(3) 0.0743(18) Uani 1 d . .
O16 O 0.1080(4) 0.5879(4) -0.0100(3) 0.079(2) Uani 1 d . .
N8 N 0.2734(4) 0.7340(4) 0.0448(4) 0.0544(18) Uani 1 d . .
O19 O 0.3809(4) 0.8962(4) 0.1326(4) 0.0790(19) Uani 1 d . .
N6 N 0.3294(4) 0.4566(4) 0.1808(4) 0.060(2) Uani 1 d . .
H6 H 0.3191 0.5026 0.1661 0.072 Uiso 1 calc R .
N9 N 0.3841(4) 0.7169(4) 0.1404(4) 0.0548(18) Uani 1 d . .
H9 H 0.3747 0.6843 0.1288 0.066 Uiso 1 calc R .
O12 O 0.4163(4) 0.2962(4) 0.2705(4) 0.081(2) Uani 1 d . .
N10 N 0.4106(4) 0.5391(4) 0.2090(4) 0.0559(19) Uani 1 d . .
H10 H 0.3950 0.5658 0.1734 0.067 Uiso 1 calc R .
O14 O 0.4924(4) 0.5161(3) 0.3365(3) 0.0710(18) Uani 1 d . .
O22 O 0.2297(4) -0.0010(4) 0.9737(4) 0.088(2) Uani 1 d . .
N7 N 0.2445(4) 0.5558(4) 0.0741(4) 0.0563(19) Uani 1 d . .
H7 H 0.2758 0.5691 0.0873 0.068 Uiso 1 calc R .
O15 O 0.1325(4) 0.4248(4) 0.0773(4) 0.084(2) Uani 1 d . .
O25 O 0.3706(4) 0.4531(4) 0.9208(4) 0.092(2) Uani 1 d . .
O13 O 0.4367(4) 0.3697(3) 0.3505(4) 0.0750(19) Uani 1 d . .
N13 N 0.3186(4) 0.4123(4) 0.8027(4) 0.0559(18) Uani 1 d . .
H13A H 0.3073 0.3822 0.7892 0.067 Uiso 1 calc R .
O24 O 0.4172(5) 0.1886(4) 0.9907(4) 0.109(3) Uani 1 d . .
O30 O 0.1091(4) 0.1810(4) 0.6460(4) 0.090(2) Uani 1 d . .
C40 C 0.3152(5) 0.4865(5) 0.7697(5) 0.054(2) Uani 1 d . .
N11 N 0.2491(4) 0.1727(4) 0.8174(4) 0.064(2) Uani 1 d . .
H11 H 0.2639 0.2190 0.7898 0.077 Uiso 1 calc R .
N12 N 0.3075(4) 0.2361(4) 0.8807(4) 0.067(2) Uani 1 d . .
H12J H 0.2887 0.2676 0.8493 0.081 Uiso 1 calc R .
O23 O 0.3603(4) 0.0572(4) 0.9816(4) 0.090(2) Uani 1 d . .
O11 O 0.3260(4) 0.2801(4) 0.1882(4) 0.086(2) Uani 1 d . .
C41 C 0.3037(5) 0.4057(5) 0.1669(5) 0.055(2) Uani 1 d . .
C42 C 0.4617(5) 0.5037(5) 0.2962(5) 0.056(2) Uani 1 d . .
C43 C 0.3743(5) 0.4216(4) 0.2221(5) 0.052(2) Uani 1 d . .
C44 C 0.2931(5) 0.5744(5) 0.5828(5) 0.058(2) Uani 1 d . .
C45 C 0.4073(5) 0.4626(5) 0.2426(5) 0.056(2) Uani 1 d . .
C46 C 0.0992(5) 0.4463(5) 0.7537(4) 0.053(2) Uani 1 d . .
N15 N 0.1995(4) 0.2945(4) 0.6810(4) 0.062(2) Uani 1 d . .
H15A H 0.2221 0.3020 0.7051 0.075 Uiso 1 calc R .
O18 O 0.3586(5) 0.9102(4) -0.0957(4) 0.106(3) Uani 1 d . .
O29 O 0.1160(5) 0.3516(4) 0.5461(4) 0.089(2) Uani 1 d . .
C47 C 0.4381(5) 0.4400(5) 0.2993(5) 0.056(2) Uani 1 d . .
C48 C 0.2332(5) 0.4690(5) 0.6052(5) 0.053(2) Uani 1 d . .
C49 C 0.2793(5) 0.5197(5) 0.6577(5) 0.056(2) Uani 1 d . .
C50 C 0.2069(5) 0.6045(5) 0.0294(4) 0.054(2) Uani 1 d . .
C51 C 0.1785(5) 0.4151(4) 0.7458(4) 0.052(2) Uani 1 d . .
H51A H 0.1923 0.4152 0.7845 0.063 Uiso 1 calc R .
H51B H 0.1752 0.3640 0.7542 0.063 Uiso 1 calc R .
C52 C 0.4424(4) 0.5663(5) 0.2407(5) 0.050(2) Uani 1 d . .
C53 C 0.4485(5) 0.6394(5) 0.2283(5) 0.058(2) Uani 1 d . .
H53 H 0.4775 0.6460 0.2515 0.069 Uiso 1 calc R .
C54 C 0.3359(5) 0.5162(5) 0.8099(5) 0.055(2) Uani 1 d . .
C55 C 0.1555(5) 0.7431(5) 0.1457(5) 0.059(2) Uani 1 d . .
C56 C 0.3652(5) 0.7889(5) 0.1142(5) 0.056(2) Uani 1 d . .
C57 C 0.3791(5) 0.3497(5) 0.2315(5) 0.064(3) Uani 1 d . .
C58 C 0.3523(5) 0.4574(5) 0.8648(5) 0.057(2) Uani 1 d . .
C59 C 0.1820(5) 0.3494(5) 0.6238(5) 0.057(2) Uani 1 d . .
O20 O 0.4548(4) 0.7749(4) 0.2363(4) 0.102(3) Uani 1 d . .
C60 C 0.3121(5) 0.8019(5) 0.0187(4) 0.054(2) Uani 1 d . .
C61 C 0.4205(5) 0.7046(5) 0.1886(5) 0.060(2) Uani 1 d . .
C62 C 0.2252(5) 0.4833(6) 0.0946(5) 0.058(2) Uani 1 d . .
C63 C 0.2650(6) 0.1292(5) 0.8796(5) 0.066(3) Uani 1 d . .
C64 C 0.3397(5) 0.8263(5) 0.0555(5) 0.059(2) Uani 1 d . .
H64 H 0.3418 0.8776 0.0379 0.071 Uiso 1 calc R .
C65 C 0.4221(6) 0.7712(5) 0.1934(6) 0.073(3) Uani 1 d . .
C66 C 0.3425(5) 0.3913(5) 0.8609(5) 0.055(2) Uani 1 d . .
C67 C 0.1388(5) 0.2383(6) 0.6438(5) 0.064(3) Uani 1 d . .
O21 O 0.1519(5) 0.0093(4) 0.8686(4) 0.100(2) Uani 1 d . .
C68 C 0.2846(5) 0.8053(5) -0.0753(5) 0.063(3) Uani 1 d . .
C69 C 0.2658(5) 0.5425(5) 0.5509(5) 0.060(2) Uani 1 d . .
C70 C 0.1578(5) 0.5590(6) 0.0269(5) 0.063(3) Uani 1 d . .
C71 C 0.0842(5) 0.5156(5) 0.7544(5) 0.063(3) Uani 1 d . .
H71 H 0.1233 0.5431 0.7507 0.075 Uiso 1 calc R .
C72 C 0.3466(5) 0.1296(5) 0.9504(5) 0.062(2) Uani 1 d . .
C73 C 0.3308(6) 0.5583(6) 0.4258(6) 0.095(3) Uani 1 d . .
H73A H 0.3788 0.5798 0.4171 0.143 Uiso 1 calc GR .
H73B H 0.3236 0.5782 0.3793 0.143 Uiso 1 calc GR .
H73C H 0.3332 0.5054 0.4445 0.143 Uiso 1 calc GR .
C74 C 0.2554(5) 0.7344(5) -0.0115(5) 0.055(2) Uani 1 d . .
C75 C 0.2018(5) 0.4241(5) 0.5895(5) 0.055(2) Uani 1 d . .
H75 H 0.1917 0.4496 0.5461 0.067 Uiso 1 calc R .
C76 C 0.3391(5) 0.3391(5) 0.1969(5) 0.061(2) Uani 1 d . .
C77 C 0.1672(5) 0.4879(6) 0.0645(5) 0.062(2) Uani 1 d . .
C78 C 0.1411(5) 0.3131(6) 0.6033(6) 0.071(3) Uani 1 d . .
C79 C 0.1759(5) 0.2255(6) 0.6948(5) 0.060(2) Uani 1 d . .
C80 C 0.3570(5) 0.3227(6) 0.9058(5) 0.068(3) Uani 1 d . .
H80 H 0.3791 0.3225 0.9374 0.082 Uiso 1 calc R .
C81 C 0.3711(5) 0.1874(6) 0.9559(5) 0.068(3) Uani 1 d . .
C82 C 0.3013(5) 0.5315(5) 0.7054(5) 0.057(2) Uani 1 d . .
H82 H 0.3089 0.5817 0.6912 0.069 Uiso 1 calc R .
C83 C -0.0434(6) 0.5074(7) 0.7627(5) 0.077(3) Uani 1 d . .
H83 H -0.0918 0.5272 0.7665 0.092 Uiso 1 calc R .
C84 C 0.1794(5) 0.1556(6) 0.7489(5) 0.067(3) Uani 1 d . .
H84 H 0.1597 0.1170 0.7467 0.081 Uiso 1 calc R .
C85 C 0.3448(5) 0.2544(5) 0.9124(5) 0.060(2) Uani 1 d . .
C86 C 0.2535(5) 0.4191(5) 0.1316(5) 0.061(2) Uani 1 d . .
H86 H 0.2357 0.3771 0.1333 0.073 Uiso 1 calc R .
C87 C 0.3186(5) 0.8443(5) -0.0568(5) 0.064(3) Uani 1 d . .
C88 C 0.3028(5) 0.1615(6) 0.9038(5) 0.069(3) Uani 1 d . .
C89 C 0.0739(6) 0.1934(6) 0.5957(6) 0.091(3) Uani 1 d . .
H89A H 0.0289 0.2218 0.6058 0.136 Uiso 1 calc GR .
H89B H 0.0577 0.1467 0.6022 0.136 Uiso 1 calc GR .
H89C H 0.1109 0.2203 0.5447 0.136 Uiso 1 calc GR .
C90 C 0.2286(6) 0.0580(5) 0.9093(6) 0.072(3) Uani 1 d . .
C91 C 0.2161(5) 0.6802(6) -0.0097(5) 0.067(3) Uani 1 d . .
H91 H 0.1901 0.6990 -0.0421 0.080 Uiso 1 calc R .
C92 C 0.3892(5) 0.8232(5) 0.1474(5) 0.064(3) Uani 1 d . .
C93 C 0.1534(6) 0.7711(6) 0.1933(5) 0.082(3) Uani 1 d . .
H93 H 0.1918 0.7604 0.2127 0.099 Uiso 1 calc R .
C94 C 0.1933(6) 0.0602(6) 0.8642(6) 0.073(3) Uani 1 d . .
C95 C -0.0290(6) 0.4395(7) 0.7591(5) 0.078(3) Uani 1 d . .
H95 H -0.0671 0.4144 0.7589 0.094 Uiso 1 calc R .
C96 C 0.2064(5) 0.1330(5) 0.8045(5) 0.065(3) Uani 1 d . .
C97 C 0.0964(6) 0.7573(6) 0.1197(6) 0.076(3) Uani 1 d . .
H97 H 0.0960 0.7363 0.0892 0.091 Uiso 1 calc R .
C98 C 0.0422(6) 0.4101(5) 0.7557(5) 0.064(2) Uani 1 d . .
H98 H 0.0511 0.3641 0.7547 0.077 Uiso 1 calc R .
C99 C 0.2198(5) 0.6955(5) 0.1232(4) 0.059(2) Uani 1 d . .
H99A H 0.2487 0.6813 0.1552 0.070 Uiso 1 calc R .
H99B H 0.1970 0.6505 0.1308 0.070 Uiso 1 calc R .
C100 C 0.3607(6) 0.3408(6) 0.4105(6) 0.097(4) Uani 1 d . .
H10J H 0.3374 0.3773 0.4287 0.146 Uiso 1 calc GR .
H10K H 0.3662 0.2966 0.4510 0.146 Uiso 1 calc GR .
H10L H 0.3278 0.3291 0.3919 0.146 Uiso 1 calc GR .
C101 C 0.0386(6) 0.8018(6) 0.1382(6) 0.082(3) Uani 1 d . .
H101 H 0.0010 0.8135 0.1177 0.098 Uiso 1 calc R .
C102 C 0.4995(6) 0.4537(6) 0.4005(5) 0.087(3) Uani 1 d . .
H10M H 0.4481 0.4323 0.4381 0.131 Uiso 1 calc GR .
H10N H 0.5264 0.4699 0.4215 0.131 Uiso 1 calc GR .
H10O H 0.5287 0.4172 0.3849 0.131 Uiso 1 calc GR .
C103 C 0.3933(6) 0.5156(6) 0.9207(6) 0.088(3) Uani 1 d . .
H10A H 0.4353 0.5434 0.8732 0.132 Uiso 1 calc GR .
H10B H 0.4108 0.5011 0.9609 0.132 Uiso 1 calc GR .
H10C H 0.3495 0.5459 0.9281 0.132 Uiso 1 calc GR .
C104 C 0.3047(7) 0.9145(6) 0.1723(7) 0.105(4) Uani 1 d . .
H10P H 0.2658 0.8940 0.1662 0.157 Uiso 1 calc GR .
H10Q H 0.3027 0.9675 0.1522 0.157 Uiso 1 calc GR .
H10R H 0.2945 0.8942 0.2250 0.157 Uiso 1 calc GR .
C105 C 0.0118(6) 0.5432(5) 0.7608(5) 0.078(3) Uani 1 d . .
H105 H 0.0017 0.5882 0.7638 0.093 Uiso 1 calc R .
C106 C 0.0435(7) 0.3863(6) 0.5695(7) 0.109(4) Uani 1 d . .
H10D H 0.0040 0.3493 0.6123 0.164 Uiso 1 calc GR .
H10E H 0.0264 0.4096 0.5287 0.164 Uiso 1 calc GR .
H10F H 0.0521 0.4230 0.5830 0.164 Uiso 1 calc GR .
C107 C 0.4349(7) 0.8271(6) 0.2645(6) 0.112(4) Uani 1 d . .
H10S H 0.4403 0.8756 0.2239 0.168 Uiso 1 calc GR .
H10T H 0.4690 0.8254 0.2883 0.168 Uiso 1 calc GR .
H10U H 0.3815 0.8165 0.3009 0.168 Uiso 1 calc GR .
C108 C 0.3372(7) 0.7923(6) -0.1861(6) 0.096(3) Uani 1 d . .
H10V H 0.3886 0.8129 -0.2019 0.144 Uiso 1 calc GR .
H10W H 0.3273 0.8027 -0.2298 0.144 Uiso 1 calc GR .
H10X H 0.3343 0.7395 -0.1567 0.144 Uiso 1 calc GR .
C109 C 0.2642(7) 0.6166(6) 0.8188(7) 0.106(4) Uani 1 d . .
H10G H 0.2297 0.6062 0.8009 0.158 Uiso 1 calc GR .
H10H H 0.2707 0.6693 0.8008 0.158 Uiso 1 calc GR .
H10I H 0.2421 0.5932 0.8730 0.158 Uiso 1 calc GR .
C110 C 0.0942(7) 0.8154(7) 0.2129(6) 0.096(4) Uani 1 d . .
H110 H 0.0947 0.8357 0.2439 0.115 Uiso 1 calc R .
C111 C 0.4254(9) 0.1285(7) 1.0480(7) 0.141(5) Uani 1 d . .
H11G H 0.3753 0.1016 1.0819 0.211 Uiso 1 calc GR .
H11H H 0.4455 0.1435 1.0746 0.211 Uiso 1 calc GR .
H11I H 0.4613 0.0972 1.0286 0.211 Uiso 1 calc GR .
O31 O 0.8588(3) 0.0342(3) 0.4740(3) 0.0597(15) Uani 1 d . .
O39 O 0.6140(4) 0.3831(3) -0.0722(3) 0.0712(18) Uani 1 d . .
O34 O 0.2504(4) 0.6097(4) 0.2897(4) 0.090(2) Uani 1 d . .
O32 O 0.2100(4) 0.5312(3) 0.2536(4) 0.084(2) Uani 1 d . .
O33 O 0.2385(5) 0.4820(4) 0.3618(4) 0.112(3) Uani 1 d . .
O45 O 0.1260(5) 0.5459(5) 0.3601(5) 0.129(3) Uani 1 d . .
O41 O 0.3376(6) 1.0106(5) 0.3806(5) 0.131(3) Uani 1 d . .
O42 O 0.9899(5) 0.0662(7) 0.4219(7) 0.196(5) Uani 1 d . .
O43 O 0.9534(6) -0.0398(6) 0.4398(8) 0.218(7) Uani 1 d . .
O40 O 0.8494(5) 0.7174(6) 0.0996(5) 0.195(6) Uani 1 d . .
C113 C 0.1535(7) 0.4124(7) 0.0135(7) 0.118(4) Uani 1 d . .
H11S H 0.1426 0.4548 -0.0250 0.178 Uiso 1 calc GR .
H11T H 0.1238 0.3693 0.0267 0.178 Uiso 1 calc GR .
H11U H 0.2085 0.4047 -0.0050 0.178 Uiso 1 calc GR .
O44 O 0.3594(7) 1.0256(6) 0.2613(5) 0.183(5) Uani 1 d . .
O46 O 0.5822(7) 0.3355(8) 0.0543(5) 0.208(6) Uani 1 d . .
C112 C 0.8578(7) -0.3442(6) 0.6322(7) 0.107(4) Uani 1 d . .
H11A H 0.9083 -0.3186 0.6099 0.160 Uiso 1 calc GR .
H11B H 0.8605 -0.3778 0.6110 0.160 Uiso 1 calc GR .
H11C H 0.8424 -0.3715 0.6858 0.160 Uiso 1 calc GR .
C114 C 0.0352(7) 0.8304(6) 0.1881(7) 0.095(3) Uani 1 d . .
H114 H -0.0057 0.8583 0.2035 0.115 Uiso 1 calc R .
O51 O 0.5022(7) 0.4084(6) 0.0138(7) 0.200(5) Uani 1 d . .
O47 O 0.4447(6) 0.9609(7) 0.3155(7) 0.190(5) Uani 1 d . .
C115 C 0.3558(7) 0.6897(6) 0.4810(5) 0.107(4) Uani 1 d . .
H11J H 0.3988 0.6705 0.4515 0.161 Uiso 1 calc GR .
H11K H 0.3728 0.7361 0.4746 0.161 Uiso 1 calc GR .
H11L H 0.3137 0.6974 0.4644 0.161 Uiso 1 calc GR .
C116 C 0.4270(8) 0.0355(6) 0.9366(8) 0.128(5) Uani 1 d . .
H11M H 0.4190 0.0376 0.8945 0.192 Uiso 1 calc GR .
H11N H 0.4365 -0.0144 0.9659 0.192 Uiso 1 calc GR .
H11O H 0.4713 0.0682 0.9184 0.192 Uiso 1 calc GR .
C117 C 0.1797(8) 0.0029(7) 1.0416(6) 0.121(4) Uani 1 d . .
H11P H 0.1999 0.0415 1.0456 0.181 Uiso 1 calc GR .
H11Q H 0.1769 -0.0437 1.0836 0.181 Uiso 1 calc GR .
H11R H 0.1281 0.0135 1.0418 0.181 Uiso 1 calc GR .
C118 C 0.9004(8) 0.1639(8) 0.1607(7) 0.131(5) Uani 1 d . .
H11D H 0.9443 0.1612 0.1736 0.197 Uiso 1 calc GR .
H11E H 0.9181 0.1841 0.1068 0.197 Uiso 1 calc GR .
H11F H 0.8759 0.1150 0.1836 0.197 Uiso 1 calc GR .
C119 C 0.3692(8) 0.2165(7) 0.2082(8) 0.140(5) Uani 1 d . .
H11V H 0.3880 0.2155 0.2438 0.210 Uiso 1 calc GR .
H11W H 0.4129 0.2183 0.1637 0.210 Uiso 1 calc GR .
H11X H 0.3358 0.1726 0.2305 0.210 Uiso 1 calc GR .
O50 O 0.5137(8) 0.2987(9) 0.0121(7) 0.327(12) Uani 1 d . .
C120 C 0.5193(7) 0.1206(8) 0.4531(8) 0.121(5) Uani 1 d . .
H120 H 0.4793 0.0855 0.4711 0.145 Uiso 1 calc R .
C121 C 0.0288(7) 0.5811(8) 0.0377(6) 0.131(5) Uani 1 d . .
H12N H 0.0167 0.5332 0.0803 0.196 Uiso 1 calc GR .
H12O H -0.0030 0.5862 0.0105 0.196 Uiso 1 calc GR .
H12P H 0.0182 0.6191 0.0549 0.196 Uiso 1 calc GR .
O48 O 0.3208(8) 0.9152(8) 0.3628(8) 0.227(6) Uani 1 d . .
C122 C 0.4909(9) 0.2998(8) 0.2360(8) 0.161(6) Uani 1 d . U
H12Q H 0.5041 0.2746 0.2044 0.241 Uiso 1 calc GR .
H12R H 0.5142 0.2767 0.2722 0.241 Uiso 1 calc GR .
H12S H 0.5103 0.3509 0.2053 0.241 Uiso 1 calc GR .
C123 C 0.9339(7) -0.0304(9) 0.7910(8) 0.161(7) Uani 1 d . .
H12A H 0.9786 -0.0170 0.7438 0.241 Uiso 1 calc GR .
H12B H 0.9294 -0.0832 0.8204 0.241 Uiso 1 calc GR .
H12C H 0.9405 -0.0064 0.8183 0.241 Uiso 1 calc GR .
O49 O 0.9800(7) 0.7543(8) 0.0310(7) 0.220(6) Uani 1 d . .
O52 O 0.9366(7) 0.0609(12) 0.3496(6) 0.336(12) Uani 1 d . .
O54 O 0.9178(9) 0.7419(8) -0.0240(7) 0.237(7) Uani 1 d . .
C124 C 0.1197(10) -0.0537(9) 0.9349(9) 0.187(8) Uani 1 d . .
H12K H 0.1589 -0.0891 0.9397 0.281 Uiso 1 calc GR .
H12L H 0.0768 -0.0748 0.9345 0.281 Uiso 1 calc GR .
H12M H 0.1010 -0.0413 0.9768 0.281 Uiso 1 calc GR .
O53 O 0.8882(8) 0.8308(6) 0.0054(7) 0.281(9) Uani 1 d . .
C125 C 0.5913(12) 0.0073(10) 0.3375(12) 0.230(12) Uani 1 d . .
H12D H 0.5572 -0.0268 0.3872 0.345 Uiso 1 calc GR .
H12E H 0.5716 0.0111 0.3014 0.345 Uiso 1 calc GR .
H12F H 0.5933 0.0552 0.3362 0.345 Uiso 1 calc GR .
C126 C 0.3850(12) 0.9441(11) -0.1630(11) 0.218(8) Uani 1 d . U
H12T H 0.4258 0.9174 -0.1849 0.327 Uiso 1 calc GR .
H12U H 0.4063 0.9920 -0.1773 0.327 Uiso 1 calc GR .
H12V H 0.3442 0.9500 -0.1808 0.327 Uiso 1 calc GR .
C127 C 0.7982(13) -0.1810(9) 0.8632(9) 0.236(11) Uani 1 d . .
H12G H 0.8279 -0.2078 0.8931 0.354 Uiso 1 calc GR .
H12H H 0.7524 -0.2112 0.8798 0.354 Uiso 1 calc GR .
H12I H 0.7825 -0.1362 0.8690 0.354 Uiso 1 calc GR .

loop_
_atom_site_aniso_label
_atom_site_aniso_U_11
_atom_site_aniso_U_22
_atom_site_aniso_U_33
_atom_site_aniso_U_23
_atom_site_aniso_U_13
_atom_site_aniso_U_12
Cl1 0.080(2) 0.0691(19) 0.0697(17) -0.0291(14) -0.0311(15) 0.0090(14)
Cl2 0.071(2) 0.099(2) 0.100(2) -0.0588(19) -0.0364(18) -0.0011(16)
O36 0.076(5) 0.087(5) 0.067(4) -0.037(4) -0.030(4) 0.013(3)
O35 0.141(8) 0.146(9) 0.196(9) -0.115(8) -0.093(7) 0.055(6)
O37 0.144(8) 0.180(9) 0.073(5) -0.039(6) -0.038(6) 0.020(6)
O38 0.112(8) 0.263(13) 0.223(11) -0.157(10) -0.004(7) -0.091(8)
Cl3 0.065(2) 0.113(3) 0.089(2) -0.0541(19) -0.0325(17) 0.0091(16)
Cl4 0.082(2) 0.087(2) 0.083(2) -0.0436(17) -0.0345(18) 0.0102(16)
Cl5 0.089(2) 0.099(3) 0.090(2) -0.043(2) -0.028(2) 0.0160(18)
Cl6 0.093(3) 0.153(4) 0.088(3) -0.050(2) -0.030(2) 0.041(2)
N4 0.050(5) 0.052(5) 0.041(4) -0.011(4) -0.015(4) -0.004(3)
O9 0.105(6) 0.091(5) 0.055(4) -0.027(4) -0.039(4) -0.018(4)
O2 0.079(5) 0.052(4) 0.096(5) -0.015(4) -0.046(4) 0.011(3)
O5 0.098(5) 0.063(4) 0.096(5) -0.046(4) -0.060(5) 0.022(4)
O6 0.108(5) 0.051(4) 0.091(5) -0.026(4) -0.063(4) 0.011(4)
N1 0.074(5) 0.042(5) 0.066(5) -0.016(4) -0.042(4) 0.006(4)
N5 0.074(6) 0.063(6) 0.071(5) -0.032(4) -0.039(5) -0.001(4)
O4 0.136(7) 0.091(6) 0.083(5) -0.047(4) -0.069(5) 0.034(4)
N2 0.067(5) 0.046(5) 0.058(4) -0.020(4) -0.037(4) 0.017(3)
O10 0.095(5) 0.081(5) 0.060(4) -0.024(4) -0.020(4) -0.023(4)
N3 0.070(5) 0.054(5) 0.064(5) -0.027(4) -0.037(4) 0.000(4)
O1 0.105(6) 0.052(5) 0.134(6) -0.041(4) -0.062(5) 0.009(4)
C5 0.045(6) 0.061(7) 0.061(6) -0.034(5) -0.018(5) 0.006(4)
C6 0.060(6) 0.059(7) 0.054(6) -0.020(5) -0.023(5) 0.005(5)
O8 0.161(7) 0.075(5) 0.093(5) -0.021(4) -0.060(5) -0.046(5)
C7 0.069(7) 0.065(7) 0.064(6) -0.019(5) -0.030(6) 0.000(5)
C8 0.064(6) 0.072(7) 0.059(6) -0.042(5) -0.035(5) 0.013(5)
C9 0.061(6) 0.045(6) 0.049(5) -0.017(4) -0.025(5) -0.008(4)
C10 0.054(6) 0.045(6) 0.064(6) -0.028(5) -0.023(5) 0.005(4)
C11 0.057(6) 0.062(7) 0.058(6) -0.036(5) -0.030(5) 0.020(4)
C12 0.066(6) 0.054(6) 0.081(7) -0.032(5) -0.042(5) -0.008(5)
C13 0.073(7) 0.049(6) 0.068(6) -0.024(5) -0.040(5) 0.006(4)
C14 0.084(7) 0.069(8) 0.059(6) -0.030(6) -0.040(6) 0.012(5)
C15 0.069(7) 0.048(6) 0.071(6) -0.026(5) -0.027(6) -0.009(4)
C16 0.068(7) 0.054(6) 0.067(6) -0.031(5) -0.036(5) 0.005(4)
O3 0.217(10) 0.077(6) 0.079(5) -0.021(5) -0.089(7) 0.029(6)
C17 0.060(6) 0.061(7) 0.061(6) -0.025(5) -0.023(5) -0.011(5)
C18 0.057(6) 0.051(7) 0.078(7) -0.016(5) -0.028(6) 0.013(5)
C19 0.065(6) 0.070(7) 0.073(6) -0.042(6) -0.047(5) 0.023(5)
C20 0.062(7) 0.047(7) 0.075(7) -0.014(5) -0.032(6) 0.000(5)
C21 0.073(7) 0.065(7) 0.052(6) -0.019(6) -0.030(5) 0.012(5)
C22 0.061(6) 0.053(7) 0.056(6) -0.017(5) -0.020(5) -0.007(5)
C23 0.063(6) 0.059(6) 0.053(6) -0.019(5) -0.028(5) -0.005(5)
C24 0.058(6) 0.050(6) 0.051(6) -0.015(5) -0.015(5) -0.015(5)
C25 0.061(6) 0.060(7) 0.049(6) -0.018(5) -0.024(5) 0.002(5)
C26 0.054(6) 0.061(6) 0.067(6) -0.019(5) -0.028(5) -0.007(4)
C27 0.072(7) 0.058(7) 0.061(6) -0.034(5) -0.032(5) 0.015(5)
C28 0.060(6) 0.065(7) 0.062(6) -0.022(5) -0.021(5) -0.020(5)
O7 0.221(11) 0.105(7) 0.103(6) -0.001(5) -0.102(7) -0.076(7)
C29 0.120(12) 0.074(9) 0.107(9) -0.031(7) -0.057(9) 0.031(8)
C30 0.068(7) 0.066(8) 0.083(7) -0.017(6) -0.039(6) 0.007(5)
C31 0.125(10) 0.076(8) 0.079(7) -0.016(6) -0.066(7) -0.019(7)
C32 0.090(8) 0.076(8) 0.084(7) -0.033(6) -0.023(6) -0.023(6)
C33 0.116(12) 0.118(13) 0.143(12) -0.061(10) -0.091(11) 0.049(10)
C34 0.142(11) 0.117(10) 0.105(9) -0.051(8) -0.058(8) -0.050(8)
C35 0.097(9) 0.136(11) 0.087(9) -0.047(8) -0.009(7) -0.051(8)
C36 0.092(8) 0.069(8) 0.062(6) -0.021(6) -0.028(6) -0.029(6)
C37 0.067(8) 0.071(8) 0.154(11) -0.025(7) -0.050(8) -0.006(6)
C38 0.121(10) 0.101(9) 0.074(7) -0.055(7) -0.040(7) 0.035(7)
C39 0.078(9) 0.089(9) 0.164(11) -0.046(8) -0.070(9) 0.027(6)
O28 0.067(5) 0.079(5) 0.062(4) -0.030(4) -0.030(4) 0.014(3)
O17 0.089(5) 0.080(5) 0.060(4) -0.023(4) -0.038(4) 0.017(4)
O27 0.101(5) 0.064(5) 0.054(4) -0.007(3) -0.030(4) -0.027(4)
N14 0.053(5) 0.051(5) 0.051(5) -0.021(4) -0.022(4) 0.002(4)
O26 0.095(6) 0.052(5) 0.081(5) -0.023(4) -0.045(4) -0.001(4)
O16 0.067(5) 0.102(5) 0.060(4) -0.016(4) -0.038(4) -0.007(4)
N8 0.058(5) 0.047(5) 0.053(5) -0.015(4) -0.026(4) 0.007(4)
O19 0.094(6) 0.053(5) 0.096(5) -0.025(4) -0.050(5) 0.003(4)
N6 0.072(5) 0.042(5) 0.074(5) -0.019(4) -0.042(5) 0.002(4)
N9 0.068(5) 0.042(5) 0.059(5) -0.021(4) -0.029(4) -0.002(4)
O12 0.059(5) 0.092(5) 0.102(5) -0.050(4) -0.038(4) 0.025(4)
N10 0.066(5) 0.048(5) 0.068(5) -0.026(4) -0.041(4) 0.013(4)
O14 0.083(5) 0.067(4) 0.077(4) -0.024(4) -0.053(4) 0.005(3)
O22 0.105(6) 0.056(5) 0.084(5) -0.016(4) -0.038(5) 0.007(4)
N7 0.064(5) 0.061(5) 0.062(5) -0.033(4) -0.035(4) 0.007(4)
O15 0.095(5) 0.086(5) 0.087(5) -0.037(4) -0.046(4) -0.015(4)
O25 0.151(7) 0.068(5) 0.090(5) -0.029(4) -0.081(5) 0.003(4)
O13 0.094(5) 0.044(4) 0.082(5) -0.009(4) -0.053(4) 0.015(3)
N13 0.068(5) 0.047(5) 0.057(5) -0.020(4) -0.031(4) 0.000(4)
O24 0.142(7) 0.077(5) 0.126(6) -0.010(5) -0.106(6) 0.002(4)
O30 0.121(6) 0.074(5) 0.100(5) -0.038(4) -0.061(5) -0.015(4)
C40 0.060(6) 0.054(6) 0.054(5) -0.025(5) -0.027(5) 0.003(4)
N11 0.069(5) 0.045(5) 0.069(5) -0.012(4) -0.029(4) -0.006(4)
N12 0.093(6) 0.051(6) 0.072(5) -0.021(4) -0.054(5) 0.014(4)
O23 0.099(6) 0.050(5) 0.105(5) -0.014(4) -0.051(5) 0.010(4)
O11 0.105(6) 0.049(5) 0.124(6) -0.044(4) -0.062(5) 0.018(4)
C41 0.059(6) 0.051(6) 0.059(6) -0.025(5) -0.026(5) 0.005(4)
C42 0.050(6) 0.060(7) 0.059(6) -0.021(5) -0.026(5) 0.005(4)
C43 0.051(6) 0.036(5) 0.071(6) -0.017(5) -0.032(5) 0.007(4)
C44 0.049(6) 0.054(6) 0.052(6) -0.015(5) -0.010(5) -0.007(4)
C45 0.052(6) 0.060(7) 0.069(6) -0.040(5) -0.026(5) 0.015(4)
C46 0.059(6) 0.035(6) 0.052(5) -0.011(4) -0.019(5) 0.002(4)
N15 0.069(5) 0.066(6) 0.064(5) -0.032(4) -0.032(4) -0.002(4)
O18 0.120(7) 0.072(6) 0.075(5) 0.011(4) -0.030(5) -0.023(5)
O29 0.116(7) 0.092(6) 0.085(5) -0.037(4) -0.064(5) 0.003(4)
C47 0.049(6) 0.061(7) 0.064(6) -0.031(5) -0.025(5) 0.010(4)
C48 0.048(6) 0.049(6) 0.057(6) -0.020(5) -0.022(5) 0.012(4)
C49 0.057(6) 0.054(6) 0.057(6) -0.015(5) -0.032(5) 0.001(4)
C50 0.064(6) 0.044(6) 0.047(5) -0.009(5) -0.026(5) -0.008(4)
C51 0.052(6) 0.052(6) 0.046(5) -0.013(4) -0.021(5) -0.003(4)
C52 0.038(5) 0.052(6) 0.059(6) -0.025(5) -0.016(4) -0.001(4)
C53 0.052(6) 0.058(7) 0.061(6) -0.026(5) -0.018(5) -0.007(5)
C54 0.052(6) 0.061(7) 0.074(6) -0.038(5) -0.036(5) 0.010(4)
C55 0.065(7) 0.048(6) 0.046(6) -0.007(5) -0.016(5) -0.014(5)
C56 0.054(6) 0.039(6) 0.070(6) -0.021(5) -0.023(5) -0.002(4)
C57 0.076(7) 0.062(7) 0.072(6) -0.030(5) -0.052(6) 0.028(5)
C58 0.070(7) 0.058(7) 0.059(6) -0.026(5) -0.041(5) 0.011(5)
C59 0.056(6) 0.065(7) 0.048(5) -0.023(5) -0.020(5) 0.000(5)
O20 0.142(7) 0.093(6) 0.140(7) -0.071(5) -0.102(6) 0.025(5)
C60 0.064(6) 0.039(6) 0.046(5) -0.009(4) -0.020(5) -0.003(4)
C61 0.069(7) 0.057(7) 0.057(6) -0.021(5) -0.032(5) -0.001(5)
C62 0.054(6) 0.066(7) 0.061(6) -0.036(5) -0.015(5) -0.007(5)
C63 0.086(7) 0.045(6) 0.074(7) -0.022(5) -0.044(6) 0.011(5)
C64 0.052(6) 0.056(6) 0.062(6) -0.016(5) -0.026(5) 0.003(4)
C65 0.091(8) 0.049(7) 0.091(7) -0.035(6) -0.041(7) -0.005(5)
C66 0.061(6) 0.053(6) 0.056(6) -0.022(5) -0.031(5) 0.010(4)
C67 0.042(6) 0.089(9) 0.072(7) -0.050(6) -0.014(5) -0.001(5)
O21 0.125(6) 0.065(5) 0.109(6) -0.027(5) -0.051(5) -0.024(4)
C68 0.079(7) 0.054(6) 0.061(6) -0.014(5) -0.048(6) 0.012(5)
C69 0.059(6) 0.071(7) 0.044(6) -0.020(5) -0.024(5) 0.013(5)
C70 0.068(7) 0.074(8) 0.041(5) -0.015(5) -0.027(5) -0.003(5)
C71 0.051(6) 0.057(7) 0.063(6) -0.008(5) -0.021(5) -0.015(5)
C72 0.066(7) 0.035(6) 0.076(7) -0.015(5) -0.032(6) 0.006(5)
C73 0.090(9) 0.131(10) 0.078(8) -0.068(8) -0.024(7) 0.016(7)
C74 0.048(6) 0.055(6) 0.054(6) -0.007(5) -0.031(5) 0.007(4)
C75 0.053(6) 0.062(7) 0.051(5) -0.025(5) -0.019(5) -0.001(5)
C76 0.064(6) 0.048(6) 0.065(6) -0.026(5) -0.022(5) 0.010(5)
C77 0.054(6) 0.079(8) 0.061(6) -0.033(6) -0.024(5) -0.012(5)
C78 0.073(7) 0.081(8) 0.081(7) -0.043(6) -0.039(6) -0.004(6)
C79 0.058(6) 0.065(7) 0.070(6) -0.040(6) -0.029(5) 0.013(5)
C80 0.070(7) 0.078(8) 0.076(7) -0.033(6) -0.050(6) 0.012(5)
C81 0.067(7) 0.072(8) 0.061(6) -0.022(5) -0.033(6) 0.012(5)
C82 0.056(6) 0.046(6) 0.059(6) -0.014(5) -0.022(5) -0.001(4)
C83 0.042(7) 0.090(9) 0.074(7) -0.022(6) -0.015(5) 0.005(6)
C84 0.057(6) 0.066(7) 0.077(7) -0.039(6) -0.015(6) -0.002(5)
C85 0.059(6) 0.052(7) 0.061(6) -0.019(5) -0.027(5) 0.013(5)
C86 0.064(7) 0.053(6) 0.062(6) -0.022(5) -0.025(5) 0.003(5)
C87 0.043(6) 0.061(7) 0.052(6) -0.003(5) -0.009(5) -0.004(5)
C88 0.064(7) 0.071(8) 0.061(6) -0.020(6) -0.024(5) 0.002(5)
C89 0.100(9) 0.097(9) 0.104(8) -0.061(7) -0.045(7) -0.001(6)
C90 0.077(7) 0.046(7) 0.082(7) -0.026(6) -0.025(6) 0.006(5)
C91 0.059(6) 0.077(8) 0.068(6) -0.028(6) -0.031(5) -0.001(5)
C92 0.076(7) 0.040(6) 0.076(7) -0.025(5) -0.029(6) -0.005(5)
C93 0.080(8) 0.100(9) 0.069(7) -0.041(7) -0.023(6) -0.004(6)
C94 0.076(7) 0.076(8) 0.072(7) -0.032(6) -0.034(6) 0.001(6)
C95 0.057(8) 0.100(9) 0.088(8) -0.043(7) -0.033(6) -0.007(6)
C96 0.067(7) 0.047(6) 0.073(7) -0.019(6) -0.029(6) 0.003(5)
C97 0.067(7) 0.090(8) 0.088(8) -0.053(7) -0.036(6) 0.020(6)
C98 0.058(7) 0.068(7) 0.067(6) -0.030(5) -0.024(5) 0.003(5)
C99 0.069(7) 0.056(6) 0.038(5) -0.006(5) -0.025(5) -0.001(5)
C100 0.099(10) 0.061(7) 0.096(8) 0.002(6) -0.037(8) -0.025(6)
C101 0.068(8) 0.092(9) 0.064(7) -0.020(6) -0.019(6) -0.007(6)
C102 0.080(8) 0.110(9) 0.074(7) -0.021(6) -0.053(6) 0.003(6)
C103 0.091(8) 0.104(9) 0.116(9) -0.066(7) -0.063(7) 0.008(6)
C104 0.117(11) 0.073(8) 0.141(11) -0.058(8) -0.063(9) 0.040(7)
C105 0.067(8) 0.053(7) 0.091(8) -0.027(6) -0.019(6) 0.018(6)
C106 0.102(10) 0.108(10) 0.151(12) -0.063(9) -0.081(9) 0.034(8)
C107 0.177(13) 0.091(9) 0.118(10) -0.058(8) -0.093(10) 0.022(8)
C108 0.116(10) 0.101(9) 0.071(7) -0.033(7) -0.043(7) 0.013(7)
C109 0.136(12) 0.082(9) 0.131(10) -0.057(8) -0.081(10) 0.043(8)
C110 0.076(9) 0.107(10) 0.099(9) -0.065(8) -0.007(8) 0.004(7)
C111 0.223(16) 0.109(11) 0.137(11) -0.040(9) -0.138(12) 0.036(10)
O31 0.048(4) 0.072(4) 0.060(4) -0.038(3) -0.011(3) -0.002(3)
O39 0.075(5) 0.079(5) 0.049(4) -0.013(3) -0.029(4) -0.003(3)
O34 0.104(6) 0.071(5) 0.102(5) -0.040(4) -0.041(4) -0.006(4)
O32 0.104(6) 0.085(5) 0.086(5) -0.049(4) -0.051(4) 0.024(4)
O33 0.171(8) 0.065(5) 0.115(6) -0.017(4) -0.100(6) 0.024(5)
O45 0.066(6) 0.200(9) 0.133(7) -0.104(7) -0.022(5) 0.029(5)
O41 0.178(9) 0.146(8) 0.104(6) -0.085(6) -0.075(6) 0.083(6)
O42 0.074(7) 0.243(13) 0.273(13) -0.146(11) -0.017(8) -0.045(7)
O43 0.148(10) 0.094(8) 0.288(15) -0.108(9) 0.051(9) 0.014(6)
O40 0.087(7) 0.181(10) 0.126(7) 0.055(7) -0.011(6) 0.033(6)
C113 0.115(11) 0.142(12) 0.113(10) -0.080(9) -0.016(8) -0.041(8)
O44 0.228(12) 0.213(12) 0.077(6) -0.042(7) -0.058(7) 0.023(9)
O46 0.175(11) 0.330(17) 0.079(6) -0.069(8) -0.055(7) 0.081(10)
C112 0.139(11) 0.057(8) 0.149(11) -0.054(7) -0.082(9) 0.045(7)
C114 0.063(8) 0.099(9) 0.097(9) -0.050(8) 0.000(7) 0.008(6)
O51 0.171(11) 0.164(10) 0.203(11) -0.069(8) -0.058(8) 0.109(8)
O47 0.089(8) 0.271(14) 0.289(14) -0.203(12) -0.073(9) 0.062(8)
C115 0.147(11) 0.084(9) 0.064(7) -0.020(7) -0.022(7) -0.023(7)
C116 0.104(11) 0.063(8) 0.184(14) -0.054(9) -0.030(10) 0.017(7)
C117 0.124(11) 0.125(12) 0.069(8) -0.016(8) -0.023(8) -0.006(8)
C118 0.140(13) 0.130(12) 0.099(10) -0.069(9) -0.002(9) 0.001(9)
C119 0.129(12) 0.110(12) 0.191(15) -0.091(11) -0.045(11) 0.007(9)
O50 0.269(15) 0.374(19) 0.279(15) -0.273(15) 0.174(12) -0.264(15)
C120 0.067(9) 0.123(13) 0.164(13) -0.045(10) -0.054(9) -0.006(7)
C121 0.081(10) 0.190(14) 0.088(9) -0.038(9) -0.037(8) 0.038(9)
O48 0.198(13) 0.207(14) 0.221(13) -0.098(11) -0.015(10) -0.038(10)
C122 0.171(11) 0.157(10) 0.141(9) -0.057(8) -0.072(8) 0.055(9)
C123 0.099(11) 0.33(2) 0.168(13) -0.180(15) -0.087(10) 0.058(12)
O49 0.129(11) 0.326(18) 0.190(11) -0.100(11) -0.062(9) 0.006(10)
O52 0.154(11) 0.75(4) 0.121(9) -0.235(15) -0.077(8) 0.216(16)
O54 0.316(18) 0.247(16) 0.158(11) -0.094(10) -0.069(11) -0.084(13)
C124 0.27(2) 0.127(15) 0.190(16) -0.047(13) -0.115(16) -0.071(14)
O53 0.295(17) 0.092(9) 0.193(12) 0.005(8) 0.048(10) 0.082(9)
C125 0.23(2) 0.195(19) 0.29(2) -0.019(16) -0.22(2) -0.025(16)
C126 0.251(14) 0.205(13) 0.210(13) -0.119(10) -0.050(10) -0.057(9)
C127 0.37(3) 0.150(17) 0.090(12) 0.002(11) -0.061(16) 0.029(16)

loop_
_atom_type_symbol
_atom_type_description
_atom_type_scat_dispersion_real
_atom_type_scat_dispersion_imag
_atom_type_scat_source
C C 0.0033 0.0016 'International Tables Vol C Tables 4.2.6.8 and 6.1.1.4'
H H 0.0000 0.0000 'International Tables Vol C Tables 4.2.6.8 and 6.1.1.4'
N N 0.0061 0.0033 'International Tables Vol C Tables 4.2.6.8 and 6.1.1.4'
O O 0.0106 0.0060 'International Tables Vol C Tables 4.2.6.8 and 6.1.1.4'
Cl Cl 0.1484 0.1585 'International Tables Vol C Tables 4.2.6.8 and 6.1.1.4'

loop_
_geom_angle_atom_site_label_1
_geom_angle_atom_site_label_2
_geom_angle_atom_site_label_3
_geom_angle
O34 Cl1 O32 108.9(4)
O33 Cl1 O34 107.5(4)
O33 Cl1 O32 109.2(4)
O45 Cl1 O34 111.3(5)
O45 Cl1 O32 108.8(4)
O45 Cl1 O33 111.1(5)
O35 Cl2 O36 106.9(5)
O37 Cl2 O36 107.6(5)
O37 Cl2 O35 107.8(6)
O38 Cl2 O36 108.8(5)
O38 Cl2 O35 109.9(7)
O38 Cl2 O37 115.6(7)
O42 Cl3 O31 107.4(6)
O43 Cl3 O31 109.1(5)
O43 Cl3 O42 108.2(8)
O43 Cl3 O52 112.0(10)
O52 Cl3 O31 109.5(5)
O52 Cl3 O42 110.5(10)
O46 Cl4 O39 106.5(5)
O51 Cl4 O39 112.1(6)
O51 Cl4 O46 103.5(8)
O50 Cl4 O39 107.7(5)
O50 Cl4 O46 112.0(11)
O50 Cl4 O51 114.7(10)
O40 Cl5 O49 112.7(7)
O54 Cl5 O40 116.7(9)
O54 Cl5 O49 99.4(9)
O54 Cl5 O53 104.9(9)
O53 Cl5 O40 112.2(7)
O53 Cl5 O49 109.9(10)
O41 Cl6 O44 117.1(6)
O41 Cl6 O48 97.5(7)
O44 Cl6 O48 99.2(8)
O47 Cl6 O41 119.9(6)
O47 Cl6 O44 115.9(8)
O47 Cl6 O48 100.1(8)
C9 N4 C26 121.1(7)
C25 N4 C9 109.4(6)
C25 N4 C26 119.8(6)
C23 O9 C118 116.7(8)
C18 O2 C39 115.2(7)
C8 O5 C38 113.2(7)
C27 O6 C32 116.7(6)
C6 N1 H1 124.9
C22 N1 H1 124.9
C22 N1 C6 110.2(7)
C17 N5 H5 125.3
C17 N5 C28 109.3(7)
C28 N5 H5 125.4
C14 O4 C123 117.5(8)
C10 N2 H2 124.6
C10 N2 C11 110.8(7)
C11 N2 H2 124.6
C24 O10 C35 118.8(7)
C5 N3 H3 125.6
C5 N3 C16 108.9(7)
C16 N3 H3 125.6
C20 O1 C112 120.5(7)
N3 C5 C8 107.3(7)
N3 C5 C19 130.2(8)
C19 C5 C8 122.5(8)
N1 C6 C10 118.5(8)
N1 C6 C18 106.2(8)
C10 C6 C18 135.2(8)
C36 O8 C34 119.4(8)
C30 C7 C26 120.1(8)
C30 C7 C37 120.0(9)
C37 C7 C26 119.7(9)
O5 C8 C5 124.1(8)
O5 C8 C27 127.3(8)
C27 C8 C5 108.7(7)
N4 C9 C24 106.2(7)
C13 C9 N4 128.6(8)
C13 C9 C24 125.2(8)
N2 C10 C6 120.1(8)
N2 C10 C21 106.6(7)
C6 C10 C21 133.3(9)
N2 C11 C14 105.4(8)
C19 C11 N2 127.3(8)
C19 C11 C14 127.3(8)
C25 C12 H12 112.5
C25 C12 C28 135.1(8)
C28 C12 H12 112.5
C9 C13 H13 112.2
C9 C13 C16 135.5(8)
C16 C13 H13 112.2
O4 C14 C11 120.5(9)
C21 C14 O4 129.6(8)
C21 C14 C11 109.9(8)
C17 C15 H15 115.3
C22 C15 H15 115.3
C22 C15 C17 129.5(8)
N3 C16 C27 107.9(7)
C13 C16 N3 127.8(8)
C13 C16 C27 123.9(9)
C127 O3 C21 122.3(11)
N5 C17 C15 130.5(8)
N5 C17 C36 106.9(8)
C15 C17 C36 121.8(9)
O2 C18 C6 125.7(9)
O2 C18 C20 126.4(9)
C20 C18 C6 107.9(8)
C5 C19 H19 113.8
C11 C19 C5 132.4(8)
C11 C19 H19 113.8
O1 C20 C18 130.9(8)
O1 C20 C22 121.1(9)
C18 C20 C22 108.0(9)
C14 C21 C10 107.3(8)
C14 C21 O3 130.4(8)
O3 C21 C10 122.3(9)
N1 C22 C15 128.3(8)
N1 C22 C20 107.7(8)
C15 C22 C20 123.9(9)
O9 C23 C25 123.5(8)
C24 C23 O9 128.1(8)
C24 C23 C25 108.5(8)
O10 C24 C9 117.9(7)
O10 C24 C23 132.6(8)
C23 C24 C9 109.4(7)
N4 C25 C23 106.5(7)
C12 C25 N4 129.4(8)
C12 C25 C23 124.1(8)
N4 C26 C7 111.9(7)
N4 C26 H26A 109.2
N4 C26 H26B 109.2
C7 C26 H26A 109.2
C7 C26 H26B 109.2
H26A C26 H26B 107.9
O6 C27 C16 118.7(8)
C8 C27 O6 133.9(8)
C8 C27 C16 107.2(8)
N5 C28 C12 127.6(8)
N5 C28 C31 106.9(8)
C12 C28 C31 124.9(8)
C31 O7 C125 113.4(12)
C30 C29 H29 120.1
C33 C29 H29 120.1
C33 C29 C30 119.8(12)
C7 C30 C29 120.8(10)
C7 C30 H30 119.6
C29 C30 H30 119.6
O7 C31 C28 121.8(9)
C36 C31 C28 109.2(8)
C36 C31 O7 129.0(9)
O6 C32 H32A 109.5
O6 C32 H32B 109.5
O6 C32 H32C 109.5
H32A C32 H32B 109.5
H32A C32 H32C 109.5
H32B C32 H32C 109.5
C29 C33 H33 118.9
C29 C33 C120 122.2(12)
C120 C33 H33 118.9
O8 C34 H34A 109.5
O8 C34 H34B 109.5
O8 C34 H34C 109.5
H34A C34 H34B 109.5
H34A C34 H34C 109.5
H34B C34 H34C 109.5
O10 C35 H35A 109.5
O10 C35 H35B 109.5
O10 C35 H35C 109.5
H35A C35 H35B 109.5
H35A C35 H35C 109.5
H35B C35 H35C 109.5
O8 C36 C17 119.0(9)
C31 C36 O8 133.2(9)
C31 C36 C17 107.6(8)
C7 C37 H37 121.1
C7 C37 C120 117.8(11)
C120 C37 H37 121.1
O5 C38 H38A 109.5
O5 C38 H38B 109.5
O5 C38 H38C 109.5
H38A C38 H38B 109.5
H38A C38 H38C 109.5
H38B C38 H38C 109.5
O2 C39 H39A 109.5
O2 C39 H39B 109.5
O2 C39 H39C 109.5
H39A C39 H39B 109.5
H39A C39 H39C 109.5
H39B C39 H39C 109.5
C69 O28 C73 115.0(7)
C68 O17 C108 113.8(7)
C44 O27 C115 121.6(7)
C48 N14 C51 120.3(6)
C49 N14 C48 109.4(7)
C49 N14 C51 119.6(7)
C54 O26 C109 114.8(7)
C70 O16 C121 114.5(7)
C60 N8 C99 120.5(7)
C74 N8 C60 109.2(6)
C74 N8 C99 119.7(7)
C92 O19 C104 116.1(7)
C41 N6 H6 125.7
C41 N6 C43 108.6(7)
C43 N6 H6 125.7
C56 N9 H9 125.4
C56 N9 C61 109.3(7)
C61 N9 H9 125.4
C122 O12 C57 115.1(9)
C45 N10 H10 125.0
C52 N10 H10 125.0
C52 N10 C45 110.0(6)
C42 O14 C102 118.3(7)
C90 O22 C117 114.7(8)
C50 N7 H7 124.5
C62 N7 H7 124.5
C62 N7 C50 111.0(7)
C77 O15 C113 114.9(7)
C58 O25 C103 121.6(7)
C47 O13 C100 114.0(7)
C40 N13 H13A 124.7
C40 N13 C66 110.7(7)
C66 N13 H13A 124.7
C111 O24 C81 122.7(8)
C67 O30 C89 119.2(8)
N13 C40 C54 107.5(7)
N13 C40 C82 130.0(8)
C82 C40 C54 122.3(8)
C63 N11 H11 124.2
C63 N11 C96 111.5(7)
C96 N11 H11 124.2
C85 N12 H12J 124.1
C85 N12 C88 111.8(7)
C88 N12 H12J 124.1
C72 O23 C116 115.3(8)
C76 O11 C119 119.4(8)
N6 C41 C76 106.0(7)
C86 C41 N6 125.3(8)
C86 C41 C76 128.6(8)
O14 C42 C47 133.0(8)
O14 C42 C52 118.3(8)
C47 C42 C52 108.5(7)
N6 C43 C45 119.0(8)
C57 C43 N6 107.9(7)
C57 C43 C45 133.1(8)
O27 C44 C49 119.6(8)
O27 C44 C69 133.7(8)
C69 C44 C49 106.6(8)
N10 C45 C43 121.0(7)
N10 C45 C47 107.5(7)
C43 C45 C47 131.4(9)
C71 C46 C51 121.2(8)
C98 C46 C51 120.8(8)
C98 C46 C71 117.8(8)
C59 N15 H15A 124.6
C59 N15 C79 110.8(7)
C79 N15 H15A 124.6
C126 O18 C87 124.9(12)
C78 O29 C106 112.7(8)
O13 C47 C42 127.1(7)
O13 C47 C45 125.7(8)
C42 C47 C45 107.0(8)
N14 C48 C69 106.2(7)
C75 C48 N14 131.4(8)
C75 C48 C69 122.3(8)
N14 C49 C44 108.4(7)
C82 C49 N14 129.1(7)
C82 C49 C44 122.6(8)
N7 C50 C70 105.2(7)
C91 C50 N7 130.2(8)
C91 C50 C70 124.5(8)
N14 C51 C46 112.8(6)
N14 C51 H51A 109.0
N14 C51 H51B 109.0
C46 C51 H51A 109.0
C46 C51 H51B 109.0
H51A C51 H51B 107.8
N10 C52 C42 106.9(7)
N10 C52 C53 127.9(8)
C53 C52 C42 125.0(8)
C52 C53 H53 113.2
C61 C53 C52 133.6(8)
C61 C53 H53 113.2
O26 C54 C40 122.8(8)
O26 C54 C58 130.7(8)
C58 C54 C40 106.4(8)
C93 C55 C97 119.2(10)
C93 C55 C99 120.7(9)
C97 C55 C99 120.0(9)
N9 C56 C64 126.8(8)
N9 C56 C92 107.6(7)
C64 C56 C92 124.7(8)
O12 C57 C43 126.6(8)
C76 C57 O12 124.2(9)
C76 C57 C43 109.1(7)
O25 C58 C54 131.3(8)
O25 C58 C66 119.0(8)
C54 C58 C66 109.6(7)
N15 C59 C75 128.3(8)
N15 C59 C78 106.0(8)
C75 C59 C78 125.6(8)
C65 O20 C107 121.5(8)
N8 C60 C87 106.2(7)
C64 C60 N8 129.4(7)
C64 C60 C87 124.4(8)
N9 C61 C53 128.7(8)
N9 C61 C65 107.0(8)
C53 C61 C65 124.3(8)
N7 C62 C77 104.8(8)
C86 C62 N7 130.7(8)
C86 C62 C77 124.4(9)
N11 C63 C88 119.1(8)
N11 C63 C90 106.0(8)
C88 C63 C90 134.6(9)
C56 C64 H64 113.8
C60 C64 C56 132.3(8)
C60 C64 H64 113.8
O20 C65 C61 119.5(9)
O20 C65 C92 132.1(9)
C92 C65 C61 108.3(8)
N13 C66 C58 105.8(7)
C80 C66 N13 129.4(8)
C80 C66 C58 124.8(8)
O30 C67 C78 133.7(8)
O30 C67 C79 119.3(10)
C78 C67 C79 107.0(8)
C94 O21 C124 120.9(9)
O17 C68 C74 123.3(8)
C87 C68 O17 128.5(9)
C87 C68 C74 108.1(7)
O28 C69 C44 126.7(8)
O28 C69 C48 123.9(8)
C44 C69 C48 109.3(7)
O16 C70 C50 122.3(9)
C77 C70 O16 127.3(8)
C77 C70 C50 110.4(8)
C46 C71 H71 119.9
C105 C71 C46 120.1(8)
C105 C71 H71 119.9
O23 C72 C81 127.9(8)
O23 C72 C88 125.9(9)
C81 C72 C88 106.2(8)
O28 C73 H73A 109.5
O28 C73 H73B 109.5
O28 C73 H73C 109.5
H73A C73 H73B 109.5
H73A C73 H73C 109.5
H73B C73 H73C 109.5
N8 C74 C68 106.8(7)
C91 C74 N8 128.9(8)
C91 C74 C68 124.3(8)
C48 C75 C59 133.8(8)
C48 C75 H75 113.1
C59 C75 H75 113.1
O11 C76 C41 118.4(8)
C57 C76 O11 133.4(8)
C57 C76 C41 108.2(8)
O15 C77 C62 120.4(9)
C70 C77 O15 131.2(8)
C70 C77 C62 108.4(8)
O29 C78 C59 121.7(9)
C67 C78 O29 128.4(8)
C67 C78 C59 109.6(9)
N15 C79 C67 106.4(8)
N15 C79 C84 130.2(8)
C84 C79 C67 123.2(9)
C66 C80 H80 114.4
C66 C80 C85 131.2(8)
C85 C80 H80 114.4
O24 C81 C72 130.6(9)
O24 C81 C85 120.6(9)
C72 C81 C85 108.7(8)
C40 C82 H82 112.4
C49 C82 C40 135.3(8)
C49 C82 H82 112.4
C95 C83 H83 120.2
C105 C83 H83 120.2
C105 C83 C95 119.6(9)
C79 C84 H84 114.1
C96 C84 C79 131.9(9)
C96 C84 H84 114.1
N12 C85 C80 128.4(8)
N12 C85 C81 106.4(8)
C80 C85 C81 125.2(9)
C41 C86 H86 114.6
C62 C86 C41 130.8(8)
C62 C86 H86 114.6
O18 C87 C60 117.2(9)
O18 C87 C68 133.0(9)
C68 C87 C60 109.7(8)
N12 C88 C63 122.2(8)
N12 C88 C72 106.7(8)
C63 C88 C72 131.0(10)
O30 C89 H89A 109.5
O30 C89 H89B 109.5
O30 C89 H89C 109.5
H89A C89 H89B 109.5
H89A C89 H89C 109.5
H89B C89 H89C 109.5
O22 C90 C63 123.5(9)
C94 C90 O22 128.0(9)
C94 C90 C63 108.6(9)
C50 C91 C74 134.0(8)
C50 C91 H91 113.0
C74 C91 H91 113.0
O19 C92 C56 123.7(8)
O19 C92 C65 128.5(8)
C65 C92 C56 107.8(8)
C55 C93 H93 120.0
C55 C93 C110 120.1(10)
C110 C93 H93 120.0
O21 C94 C90 131.5(10)
O21 C94 C96 119.9(9)
C90 C94 C96 108.6(9)
C83 C95 H95 120.3
C98 C95 C83 119.4(9)
C98 C95 H95 120.3
N11 C96 C94 105.3(8)
C84 C96 N11 129.8(9)
C84 C96 C94 124.9(9)
C55 C97 H97 119.7
C101 C97 C55 120.7(10)
C101 C97 H97 119.7
C46 C98 C95 121.5(9)
C46 C98 H98 119.2
C95 C98 H98 119.2
N8 C99 C55 111.6(7)
N8 C99 H99A 109.3
N8 C99 H99B 109.3
C55 C99 H99A 109.3
C55 C99 H99B 109.3
H99A C99 H99B 108.0
O13 C100 H10J 109.5
O13 C100 H10K 109.5
O13 C100 H10L 109.5
H10J C100 H10K 109.5
H10J C100 H10L 109.5
H10K C100 H10L 109.5
C97 C101 H101 119.7
C97 C101 C114 120.5(10)
C114 C101 H101 119.7
O14 C102 H10M 109.5
O14 C102 H10N 109.5
O14 C102 H10O 109.5
H10M C102 H10N 109.5
H10M C102 H10O 109.5
H10N C102 H10O 109.5
O25 C103 H10A 109.5
O25 C103 H10B 109.5
O25 C103 H10C 109.5
H10A C103 H10B 109.5
H10A C103 H10C 109.5
H10B C103 H10C 109.5
O19 C104 H10P 109.5
O19 C104 H10Q 109.5
O19 C104 H10R 109.5
H10P C104 H10Q 109.5
H10P C104 H10R 109.5
H10Q C104 H10R 109.5
C71 C105 H105 119.3
C83 C105 C71 121.5(10)
C83 C105 H105 119.3
O29 C106 H10D 109.5
O29 C106 H10E 109.5
O29 C106 H10F 109.5
H10D C106 H10E 109.5
H10D C106 H10F 109.5
H10E C106 H10F 109.5
O20 C107 H10S 109.5
O20 C107 H10T 109.5
O20 C107 H10U 109.5
H10S C107 H10T 109.5
H10S C107 H10U 109.5
H10T C107 H10U 109.5
O17 C108 H10V 109.4
O17 C108 H10W 109.5
O17 C108 H10X 109.5
H10V C108 H10W 109.5
H10V C108 H10X 109.5
H10W C108 H10X 109.5
O26 C109 H10G 109.5
O26 C109 H10H 109.5
O26 C109 H10I 109.5
H10G C109 H10H 109.5
H10G C109 H10I 109.5
H10H C109 H10I 109.5
C93 C110 H110 119.0
C114 C110 C93 121.9(11)
C114 C110 H110 119.0
O24 C111 H11G 109.5
O24 C111 H11H 109.5
O24 C111 H11I 109.5
H11G C111 H11H 109.5
H11G C111 H11I 109.5
H11H C111 H11I 109.5
O15 C113 H11S 109.5
O15 C113 H11T 109.4
O15 C113 H11U 109.5
H11S C113 H11T 109.5
H11S C113 H11U 109.5
H11T C113 H11U 109.5
O1 C112 H11A 109.5
O1 C112 H11B 109.5
O1 C112 H11C 109.4
H11A C112 H11B 109.5
H11A C112 H11C 109.5
H11B C112 H11C 109.5
C101 C114 H114 121.3
C110 C114 C101 117.4(11)
C110 C114 H114 121.3
O27 C115 H11J 109.5
O27 C115 H11K 109.5
O27 C115 H11L 109.5
H11J C115 H11K 109.5
H11J C115 H11L 109.5
H11K C115 H11L 109.5
O23 C116 H11M 109.5
O23 C116 H11N 109.5
O23 C116 H11O 109.4
H11M C116 H11N 109.5
H11M C116 H11O 109.5
H11N C116 H11O 109.5
O22 C117 H11P 109.4
O22 C117 H11Q 109.5
O22 C117 H11R 109.5
H11P C117 H11Q 109.5
H11P C117 H11R 109.5
H11Q C117 H11R 109.5
O9 C118 H11D 109.5
O9 C118 H11E 109.5
O9 C118 H11F 109.5
H11D C118 H11E 109.5
H11D C118 H11F 109.5
H11E C118 H11F 109.5
O11 C119 H11V 109.5
O11 C119 H11W 109.5
O11 C119 H11X 109.5
H11V C119 H11W 109.5
H11V C119 H11X 109.5
H11W C119 H11X 109.5
C33 C120 C37 119.3(11)
C33 C120 H120 120.3
C37 C120 H120 120.3
O16 C121 H12N 109.5
O16 C121 H12O 109.5
O16 C121 H12P 109.5
H12N C121 H12O 109.5
H12N C121 H12P 109.5
H12O C121 H12P 109.5
O12 C122 H12Q 109.4
O12 C122 H12R 109.4
O12 C122 H12S 109.5
H12Q C122 H12R 109.5
H12Q C122 H12S 109.5
H12R C122 H12S 109.5
O4 C123 H12A 109.5
O4 C123 H12B 109.5
O4 C123 H12C 109.5
H12A C123 H12B 109.5
H12A C123 H12C 109.5
H12B C123 H12C 109.5
O21 C124 H12K 109.5
O21 C124 H12L 109.5
O21 C124 H12M 109.4
H12K C124 H12L 109.5
H12K C124 H12M 109.5
H12L C124 H12M 109.5
O7 C125 H12D 109.5
O7 C125 H12E 109.5
O7 C125 H12F 109.5
H12D C125 H12E 109.5
H12D C125 H12F 109.5
H12E C125 H12F 109.5
O18 C126 H12T 110.3
O18 C126 H12U 110.3
O18 C126 H12V 110.1
H12T C126 H12U 108.7
H12T C126 H12V 108.7
H12U C126 H12V 108.8
O3 C127 H12G 109.5
O3 C127 H12H 109.5
O3 C127 H12I 109.5
H12G C127 H12H 109.5
H12G C127 H12I 109.5
H12H C127 H12I 109.5

loop_
_geom_bond_atom_site_label_1
_geom_bond_atom_site_label_2
_geom_bond_distance
Cl1 O34 1.448(6)
Cl1 O32 1.453(6)
Cl1 O33 1.431(6)
Cl1 O45 1.394(8)
Cl2 O36 1.466(6)
Cl2 O35 1.423(9)
Cl2 O37 1.378(7)
Cl2 O38 1.352(7)
Cl3 O31 1.477(6)
Cl3 O42 1.348(9)
Cl3 O43 1.303(9)
Cl3 O52 1.342(10)
Cl4 O39 1.476(6)
Cl4 O46 1.367(9)
Cl4 O51 1.342(9)
Cl4 O50 1.283(8)
Cl5 O40 1.352(8)
Cl5 O49 1.397(11)
Cl5 O54 1.320(12)
Cl5 O53 1.328(10)
Cl6 O41 1.349(8)
Cl6 O44 1.362(9)
Cl6 O47 1.343(9)
Cl6 O48 1.579(12)
N4 C9 1.398(9)
N4 C25 1.389(9)
N4 C26 1.472(10)
O9 C23 1.354(9)
O9 C118 1.400(13)
O2 C18 1.369(9)
O2 C39 1.439(11)
O5 C8 1.354(9)
O5 C38 1.414(11)
O6 C27 1.358(9)
O6 C32 1.431(9)
N1 H1 0.8600
N1 C6 1.384(9)
N1 C22 1.354(10)
N5 H5 0.8600
N5 C17 1.363(10)
N5 C28 1.377(10)
O4 C14 1.373(10)
O4 C123 1.376(11)
N2 H2 0.8600
N2 C10 1.364(9)
N2 C11 1.372(9)
O10 C24 1.343(9)
O10 C35 1.401(11)
N3 H3 0.8600
N3 C5 1.371(9)
N3 C16 1.376(10)
O1 C20 1.333(10)
O1 C112 1.411(10)
C5 C8 1.422(11)
C5 C19 1.381(11)
C6 C10 1.396(11)
C6 C18 1.410(11)
O8 C34 1.417(9)
O8 C36 1.348(10)
C7 C26 1.528(11)
C7 C30 1.349(11)
C7 C37 1.385(12)
C8 C27 1.358(11)
C9 C13 1.356(10)
C9 C24 1.417(10)
C10 C21 1.419(11)
C11 C14 1.406(11)
C11 C19 1.373(11)
C12 H12 0.9300
C12 C25 1.352(11)
C12 C28 1.382(11)
C13 H13 0.9300
C13 C16 1.374(10)
C14 C21 1.351(12)
C15 H15 0.9300
C15 C17 1.396(11)
C15 C22 1.382(11)
C16 C27 1.422(11)
O3 C21 1.357(10)
O3 C127 1.290(16)
C17 C36 1.438(11)
C18 C20 1.381(12)
C19 H19 0.9300
C20 C22 1.394(11)
C23 C24 1.350(11)
C23 C25 1.429(11)
C26 H26A 0.9700
C26 H26B 0.9700
C28 C31 1.410(12)
O7 C31 1.360(10)
O7 C125 1.46(2)
C29 H29 0.9300
C29 C30 1.358(13)
C29 C33 1.330(15)
C30 H30 0.9300
C31 C36 1.336(12)
C32 H32A 0.9600
C32 H32B 0.9600
C32 H32C 0.9600
C33 H33 0.9300
C33 C120 1.336(15)
C34 H34A 0.9600
C34 H34B 0.9600
C34 H34C 0.9600
C35 H35A 0.9600
C35 H35B 0.9600
C35 H35C 0.9600
C37 H37 0.9300
C37 C120 1.407(14)
C38 H38A 0.9600
C38 H38B 0.9600
C38 H38C 0.9600
C39 H39A 0.9600
C39 H39B 0.9600
C39 H39C 0.9600
O28 C69 1.361(9)
O28 C73 1.418(10)
O17 C68 1.347(9)
O17 C108 1.403(11)
O27 C44 1.325(9)
O27 C115 1.393(10)
N14 C48 1.393(9)
N14 C49 1.381(10)
N14 C51 1.480(9)
O26 C54 1.337(9)
O26 C109 1.416(12)
O16 C70 1.377(9)
O16 C121 1.397(11)
N8 C60 1.396(9)
N8 C74 1.384(9)
N8 C99 1.449(10)
O19 C92 1.364(10)
O19 C104 1.431(12)
N6 H6 0.8600
N6 C41 1.376(9)
N6 C43 1.378(9)
N9 H9 0.8600
N9 C56 1.360(9)
N9 C61 1.383(9)
O12 C57 1.354(9)
O12 C122 1.278(15)
N10 H10 0.8600
N10 C45 1.377(9)
N10 C52 1.370(9)
O14 C42 1.337(9)
O14 C102 1.436(9)
O22 C90 1.373(10)
O22 C117 1.409(12)
N7 H7 0.8600
N7 C50 1.387(9)
N7 C62 1.377(10)
O15 C77 1.367(10)
O15 C113 1.395(11)
O25 C58 1.352(9)
O25 C103 1.380(10)
O13 C47 1.348(9)
O13 C100 1.438(11)
N13 H13A 0.8600
N13 C40 1.346(9)
N13 C66 1.376(9)
O24 C81 1.363(10)
O24 C111 1.338(11)
O30 C67 1.320(10)
O30 C89 1.405(10)
C40 C54 1.434(10)
C40 C82 1.387(10)
N11 H11 0.8600
N11 C63 1.364(9)
N11 C96 1.379(10)
N12 H12J 0.8600
N12 C85 1.333(10)
N12 C88 1.360(10)
O23 C72 1.349(10)
O23 C116 1.393(12)
O11 C76 1.351(10)
O11 C119 1.419(13)
C41 C76 1.419(11)
C41 C86 1.370(10)
C42 C47 1.378(11)
C42 C52 1.429(10)
C43 C45 1.393(10)
C43 C57 1.369(11)
C44 C49 1.425(11)
C44 C69 1.385(11)
C45 C47 1.431(10)
C46 C51 1.509(11)
C46 C71 1.396(11)
C46 C98 1.345(11)
N15 H15A 0.8600
N15 C59 1.369(10)
N15 C79 1.379(10)
O18 C87 1.333(10)
O18 C126 1.196(17)
O29 C78 1.369(11)
O29 C106 1.447(12)
C48 C69 1.428(11)
C48 C75 1.362(11)
C49 C82 1.370(10)
C50 C70 1.412(11)
C50 C91 1.368(11)
C51 H51A 0.9700
C51 H51B 0.9700
C52 C53 1.387(11)
C53 H53 0.9300
C53 C61 1.387(11)
C54 C58 1.360(11)
C55 C93 1.363(11)
C55 C97 1.379(11)
C55 C99 1.500(12)
C56 C64 1.397(10)
C56 C92 1.405(11)
C57 C76 1.344(11)
C58 C66 1.411(11)
C59 C75 1.372(11)
C59 C78 1.423(11)
O20 C65 1.331(10)
O20 C107 1.380(11)
C60 C64 1.375(10)
C60 C87 1.421(11)
C61 C65 1.398(11)
C62 C77 1.452(11)
C62 C86 1.357(11)
C63 C88 1.388(12)
C63 C90 1.416(12)
C64 H64 0.9300
C65 C92 1.368(12)
C66 C80 1.359(11)
C67 C78 1.360(12)
C67 C79 1.443(11)
O21 C94 1.313(11)
O21 C124 1.374(14)
C68 C74 1.437(11)
C68 C87 1.341(11)
C70 C77 1.327(11)
C71 H71 0.9300
C71 C105 1.374(12)
C72 C81 1.375(12)
C72 C88 1.433(11)
C73 H73A 0.9600
C73 H73B 0.9600
C73 H73C 0.9600
C74 C91 1.370(11)
C75 H75 0.9300
C79 C84 1.388(11)
C80 H80 0.9300
C80 C85 1.361(11)
C81 C85 1.423(11)
C82 H82 0.9300
C83 H83 0.9300
C83 C95 1.393(13)
C83 C105 1.311(12)
C84 H84 0.9300
C84 C96 1.360(11)
C86 H86 0.9300
C89 H89A 0.9600
C89 H89B 0.9600
C89 H89C 0.9600
C90 C94 1.365(12)
C91 H91 0.9300
C93 H93 0.9300
C93 C110 1.379(14)
C94 C96 1.420(12)
C95 H95 0.9300
C95 C98 1.374(12)
C97 H97 0.9300
C97 C101 1.363(13)
C98 H98 0.9300
C99 H99A 0.9700
C99 H99B 0.9700
C100 H10J 0.9600
C100 H10K 0.9600
C100 H10L 0.9600
C101 H101 0.9300
C101 C114 1.406(13)
C102 H10M 0.9600
C102 H10N 0.9600
C102 H10O 0.9600
C103 H10A 0.9600
C103 H10B 0.9600
C103 H10C 0.9600
C104 H10P 0.9600
C104 H10Q 0.9600
C104 H10R 0.9600
C105 H105 0.9300
C106 H10D 0.9600
C106 H10E 0.9600
C106 H10F 0.9600
C107 H10S 0.9600
C107 H10T 0.9600
C107 H10U 0.9600
C108 H10V 0.9600
C108 H10W 0.9600
C108 H10X 0.9600
C109 H10G 0.9600
C109 H10H 0.9600
C109 H10I 0.9600
C110 H110 0.9300
C110 C114 1.360(14)
C111 H11G 0.9600
C111 H11H 0.9600
C111 H11I 0.9600
C113 H11S 0.9600
C113 H11T 0.9600
C113 H11U 0.9600
C112 H11A 0.9600
C112 H11B 0.9600
C112 H11C 0.9600
C114 H114 0.9300
C115 H11J 0.9600
C115 H11K 0.9600
C115 H11L 0.9600
C116 H11M 0.9600
C116 H11N 0.9600
C116 H11O 0.9600
C117 H11P 0.9600
C117 H11Q 0.9600
C117 H11R 0.9600
C118 H11D 0.9600
C118 H11E 0.9600
C118 H11F 0.9600
C119 H11V 0.9600
C119 H11W 0.9600
C119 H11X 0.9600
C120 H120 0.9300
C121 H12N 0.9600
C121 H12O 0.9600
C121 H12P 0.9600
C122 H12Q 0.9600
C122 H12R 0.9600
C122 H12S 0.9600
C123 H12A 0.9600
C123 H12B 0.9600
C123 H12C 0.9600
C124 H12K 0.9600
C124 H12L 0.9600
C124 H12M 0.9600
C125 H12D 0.9600
C125 H12E 0.9600
C125 H12F 0.9600
C126 H12T 0.9656
C126 H12U 0.9657
C126 H12V 0.9655
C127 H12G 0.9600
C127 H12H 0.9600
C127 H12I 0.9600

loop_
_geom_torsion_atom_site_label_1
_geom_torsion_atom_site_label_2
_geom_torsion_atom_site_label_3
_geom_torsion_atom_site_label_4
_geom_torsion
N4 C9 C13 C16 20.7(17)
N4 C9 C24 O10 -178.4(8)
N4 C9 C24 C23 -1.4(10)
O9 C23 C24 O10 -4.2(17)
O9 C23 C24 C9 179.4(9)
O9 C23 C25 N4 -178.8(8)
O9 C23 C25 C12 1.0(15)
O2 C18 C20 O1 -3.7(17)
O2 C18 C20 C22 178.1(8)
O5 C8 C27 O6 -3.5(16)
O5 C8 C27 C16 -178.5(8)
N1 C6 C10 N2 -19.7(12)
N1 C6 C10 C21 157.8(9)
N1 C6 C18 O2 -178.5(8)
N1 C6 C18 C20 -0.2(10)
N5 C17 C36 O8 -177.7(9)
N5 C17 C36 C31 -1.4(11)
N5 C28 C31 O7 177.1(10)
N5 C28 C31 C36 -3.2(12)
O4 C14 C21 C10 179.5(9)
O4 C14 C21 O3 0.7(18)
N2 C10 C21 C14 -0.3(10)
N2 C10 C21 O3 178.6(8)
N2 C11 C14 O4 -178.6(8)
N2 C11 C14 C21 1.8(10)
N2 C11 C19 C5 2.5(15)
N3 C5 C8 O5 179.1(8)
N3 C5 C8 C27 -1.9(9)
N3 C5 C19 C11 -2.7(16)
N3 C16 C27 O6 -178.2(7)
N3 C16 C27 C8 -2.3(10)
O1 C20 C22 N1 -177.9(8)
O1 C20 C22 C15 0.7(14)
C5 N3 C16 C13 174.8(8)
C5 N3 C16 C27 1.2(9)
C5 C8 C27 O6 177.5(9)
C5 C8 C27 C16 2.5(10)
C6 N1 C22 C15 -179.2(9)
C6 N1 C22 C20 -0.6(10)
C6 C10 C21 C14 -178.0(9)
C6 C10 C21 O3 0.9(15)
C6 C18 C20 O1 178.0(9)
C6 C18 C20 C22 -0.2(10)
C7 C37 C120 C33 0.9(19)
C8 C5 C19 C11 179.7(9)
C9 N4 C25 C12 179.9(9)
C9 N4 C25 C23 -0.3(9)
C9 N4 C26 C7 95.2(9)
C9 C13 C16 N3 9.1(17)
C9 C13 C16 C27 -178.3(10)
C10 N2 C11 C14 -2.0(9)
C10 N2 C11 C19 177.7(8)
C10 C6 C18 O2 3.4(16)
C10 C6 C18 C20 -178.3(10)
C11 N2 C10 C6 179.5(7)
C11 N2 C10 C21 1.5(9)
C11 C14 C21 C10 -1.0(10)
C11 C14 C21 O3 -179.7(9)
C12 C28 C31 O7 -11.4(18)
C12 C28 C31 C36 168.3(9)
C13 C9 C24 O10 -0.8(14)
C13 C9 C24 C23 176.2(8)
C13 C16 C27 O6 7.9(13)
C13 C16 C27 C8 -176.2(8)
C14 C11 C19 C5 -177.9(9)
C15 C17 C36 O8 11.2(14)
C15 C17 C36 C31 -172.5(9)
C16 N3 C5 C8 0.4(9)
C16 N3 C5 C19 -177.5(8)
C17 N5 C28 C12 -168.9(9)
C17 N5 C28 C31 2.3(11)
C17 C15 C22 N1 14.3(16)
C17 C15 C22 C20 -164.0(9)
C18 C6 C10 N2 158.2(9)
C18 C6 C10 C21 -24.3(17)
C18 C20 C22 N1 0.5(10)
C18 C20 C22 C15 179.1(8)
C19 C5 C8 O5 -2.8(13)
C19 C5 C8 C27 176.2(8)
C19 C11 C14 O4 1.7(14)
C19 C11 C14 C21 -177.9(9)
C22 N1 C6 C10 179.0(8)
C22 N1 C6 C18 0.5(9)
C22 C15 C17 N5 10.3(17)
C22 C15 C17 C36 179.1(9)
C24 C9 C13 C16 -156.4(10)
C24 C23 C25 N4 -0.6(10)
C24 C23 C25 C12 179.2(8)
C25 N4 C9 C13 -176.5(9)
C25 N4 C9 C24 1.0(9)
C25 N4 C26 C7 -47.3(10)
C25 C12 C28 N5 -11.1(18)
C25 C12 C28 C31 179.2(11)
C25 C23 C24 O10 177.6(9)
C25 C23 C24 C9 1.2(11)
C26 N4 C9 C13 37.6(12)
C26 N4 C9 C24 -144.9(7)
C26 N4 C25 C12 -33.7(13)
C26 N4 C25 C23 146.2(7)
C26 C7 C30 C29 176.9(10)
C26 C7 C37 C120 -176.3(10)
C28 N5 C17 C15 169.4(9)
C28 N5 C17 C36 -0.7(10)
C28 C12 C25 N4 -23.8(18)
C28 C12 C25 C23 156.4(10)
C28 C31 C36 O8 178.5(11)
C28 C31 C36 C17 2.8(13)
O7 C31 C36 O8 -2(2)
O7 C31 C36 C17 -177.5(12)
C29 C33 C120 C37 -1(2)
C30 C7 C26 N4 -54.9(11)
C30 C7 C37 C120 -1.3(17)
C30 C29 C33 C120 2(2)
C32 O6 C27 C8 31.1(14)
C32 O6 C27 C16 -154.4(8)
C33 C29 C30 C7 -2.1(18)
C34 O8 C36 C17 171.6(9)
C34 O8 C36 C31 -3.6(18)
C35 O10 C24 C9 157.0(9)
C35 O10 C24 C23 -19.2(16)
C37 C7 C26 N4 120.0(10)
C37 C7 C30 C29 1.9(16)
C38 O5 C8 C5 -104.2(10)
C38 O5 C8 C27 76.9(11)
C39 O2 C18 C6 -71.0(12)
C39 O2 C18 C20 111.0(11)
O17 C68 C74 N8 176.6(8)
O17 C68 C74 C91 -4.6(14)
O17 C68 C87 O18 -0.9(19)
O17 C68 C87 C60 -176.9(9)
O27 C44 C49 N14 -179.7(8)
O27 C44 C49 C82 1.0(13)
O27 C44 C69 O28 -3.9(17)
O27 C44 C69 C48 177.8(9)
N14 C48 C69 O28 -178.0(7)
N14 C48 C69 C44 0.4(9)
N14 C48 C75 C59 -15.8(17)
N14 C49 C82 C40 21.4(17)
O26 C54 C58 O25 5.2(16)
O26 C54 C58 C66 -179.0(9)
O16 C70 C77 O15 0.3(17)
O16 C70 C77 C62 -179.6(8)
N8 C60 C64 C56 27.2(16)
N8 C60 C87 O18 -175.6(8)
N8 C60 C87 C68 1.1(10)
N8 C74 C91 C50 -28.0(17)
N6 C41 C76 O11 -177.5(8)
N6 C41 C76 C57 4.1(10)
N6 C41 C86 C62 9.2(16)
N6 C43 C45 N10 -14.4(12)
N6 C43 C45 C47 161.6(8)
N6 C43 C57 O12 -178.2(9)
N6 C43 C57 C76 0.4(11)
N9 C56 C64 C60 14.6(15)
N9 C56 C92 O19 178.6(8)
N9 C56 C92 C65 -0.1(10)
N9 C61 C65 O20 -179.6(8)
N9 C61 C65 C92 -1.6(10)
O12 C57 C76 O11 -2.3(17)
O12 C57 C76 C41 175.8(8)
N10 C45 C47 O13 172.0(8)
N10 C45 C47 C42 -2.2(9)
N10 C52 C53 C61 6.8(15)
O14 C42 C47 O13 4.0(16)
O14 C42 C47 C45 178.1(9)
O14 C42 C52 N10 -178.6(7)
O14 C42 C52 C53 -4.2(12)
O22 C90 C94 O21 0.0(19)
O22 C90 C94 C96 179.2(9)
N7 C50 C70 O16 177.1(8)
N7 C50 C70 C77 -2.5(10)
N7 C50 C91 C74 -10.1(18)
N7 C62 C77 O15 -177.3(8)
N7 C62 C77 C70 2.6(10)
N7 C62 C86 C41 7.7(16)
O25 C58 C66 N13 175.5(7)
O25 C58 C66 C80 -6.2(13)
N13 C40 C54 O26 -179.9(7)
N13 C40 C54 C58 1.1(9)
N13 C40 C82 C49 7.8(16)
N13 C66 C80 C85 -7.8(17)
O24 C81 C85 N12 174.6(8)
O24 C81 C85 C80 -5.1(14)
O30 C67 C78 O29 -5.2(18)
O30 C67 C78 C59 -179.6(9)
O30 C67 C79 N15 -178.7(8)
O30 C67 C79 C84 -2.6(13)
C40 N13 C66 C58 1.6(9)
C40 N13 C66 C80 -176.5(9)
C40 C54 C58 O25 -176.0(9)
C40 C54 C58 C66 -0.1(10)
N11 C63 C88 N12 16.7(14)
N11 C63 C88 C72 -159.1(9)
N11 C63 C90 O22 -178.3(8)
N11 C63 C90 C94 0.9(11)
O23 C72 C81 O24 3.0(17)
O23 C72 C81 C85 178.6(9)
O23 C72 C88 N12 -176.3(9)
O23 C72 C88 C63 0.0(17)
C41 N6 C43 C45 179.5(8)
C41 N6 C43 C57 2.3(10)
C42 C52 C53 C61 -166.3(9)
C43 N6 C41 C76 -3.9(9)
C43 N6 C41 C86 175.5(8)
C43 C45 C47 O13 -4.4(15)
C43 C45 C47 C42 -178.6(9)
C43 C57 C76 O11 179.1(9)
C43 C57 C76 C41 -2.8(11)
C44 C49 C82 C40 -159.4(9)
C45 N10 C52 C42 1.2(9)
C45 N10 C52 C53 -172.9(8)
C45 C43 C57 O12 5.1(17)
C45 C43 C57 C76 -176.3(10)
C46 C71 C105 C83 -3.2(14)
N15 C59 C75 C48 -10.8(16)
N15 C59 C78 O29 -178.7(8)
N15 C59 C78 C67 -3.8(11)
N15 C79 C84 C96 0.2(17)
C47 C42 C52 N10 -2.6(9)
C47 C42 C52 C53 171.7(8)
C48 N14 C49 C44 3.0(10)
C48 N14 C49 C82 -177.7(8)
C48 N14 C51 C46 -55.5(10)
C49 N14 C48 C69 -2.1(9)
C49 N14 C48 C75 178.2(9)
C49 N14 C51 C46 85.4(9)
C49 C44 C69 O28 179.7(8)
C49 C44 C69 C48 1.4(10)
C50 N7 C62 C77 -4.2(9)
C50 N7 C62 C86 173.3(9)
C50 C70 C77 O15 179.8(9)
C50 C70 C77 C62 0.0(11)
C51 N14 C48 C69 142.4(7)
C51 N14 C48 C75 -37.4(13)
C51 N14 C49 C44 -141.7(7)
C51 N14 C49 C82 37.6(13)
C51 C46 C71 C105 179.3(8)
C51 C46 C98 C95 -176.8(8)
C52 N10 C45 C43 177.4(8)
C52 N10 C45 C47 0.6(9)
C52 C42 C47 O13 -171.1(8)
C52 C42 C47 C45 3.0(9)
C52 C53 C61 N9 -8.7(16)
C52 C53 C61 C65 168.7(9)
C53 C61 C65 O20 2.5(14)
C53 C61 C65 C92 -179.4(9)
C54 C40 C82 C49 -177.9(9)
C54 C58 C66 N13 -0.9(9)
C54 C58 C66 C80 177.4(9)
C55 C93 C110 C114 2.4(17)
C55 C97 C101 C114 -4.1(16)
C56 N9 C61 C53 179.2(9)
C56 N9 C61 C65 1.5(9)
C57 C43 C45 N10 162.1(9)
C57 C43 C45 C47 -22.0(17)
C58 C66 C80 C85 174.3(10)
C59 N15 C79 C67 -1.7(9)
C59 N15 C79 C84 -177.4(9)
O20 C65 C92 O19 0.1(18)
O20 C65 C92 C56 178.8(10)
C60 N8 C74 C68 0.4(9)
C60 N8 C74 C91 -178.3(9)
C60 N8 C99 C55 56.9(10)
C61 N9 C56 C64 168.8(8)
C61 N9 C56 C92 -0.9(9)
C61 C65 C92 O19 -177.6(9)
C61 C65 C92 C56 1.1(11)
C62 N7 C50 C70 4.2(9)
C62 N7 C50 C91 -171.7(9)
C63 N11 C96 C84 -179.7(9)
C63 N11 C96 C94 1.6(10)
C63 C90 C94 O21 -179.1(11)
C63 C90 C94 C96 0.1(12)
C64 C56 C92 O19 8.7(14)
C64 C56 C92 C65 -170.0(8)
C64 C60 C87 O18 4.5(14)
C64 C60 C87 C68 -178.8(9)
C66 N13 C40 C54 -1.8(9)
C66 N13 C40 C82 173.2(8)
C66 C80 C85 N12 -7.3(17)
C66 C80 C85 C81 172.4(10)
C67 C79 C84 C96 -174.8(9)
O21 C94 C96 N11 178.3(9)
O21 C94 C96 C84 -0.5(15)
C68 C74 C91 C50 153.5(10)
C69 C44 C49 N14 -2.7(10)
C69 C44 C49 C82 177.9(8)
C69 C48 C75 C59 164.5(9)
C70 C50 C91 C74 174.7(10)
C71 C46 C51 N14 -67.4(10)
C71 C46 C98 C95 -0.6(13)
C72 C81 C85 N12 -1.5(10)
C72 C81 C85 C80 178.8(9)
C73 O28 C69 C44 97.4(11)
C73 O28 C69 C48 -84.5(10)
C74 N8 C60 C64 179.0(9)
C74 N8 C60 C87 -0.9(9)
C74 N8 C99 C55 -84.0(9)
C74 C68 C87 O18 175.1(10)
C74 C68 C87 C60 -0.9(11)
C75 C48 C69 O28 1.8(13)
C75 C48 C69 C44 -179.9(8)
C75 C59 C78 O29 -1.3(15)
C75 C59 C78 C67 173.6(8)
C76 C41 C86 C62 -171.5(9)
C77 C62 C86 C41 -175.2(9)
C78 C59 C75 C48 172.5(10)
C78 C67 C79 N15 -0.7(10)
C78 C67 C79 C84 175.4(8)
C79 N15 C59 C75 -173.9(8)
C79 N15 C59 C78 3.3(10)
C79 C67 C78 O29 177.2(9)
C79 C67 C78 C59 2.8(11)
C79 C84 C96 N11 -10.5(18)
C79 C84 C96 C94 168.1(9)
C81 C72 C88 N12 3.6(10)
C81 C72 C88 C63 179.9(10)
C82 C40 C54 O26 4.7(13)
C82 C40 C54 C58 -174.3(8)
C83 C95 C98 C46 -1.9(14)
C85 N12 C88 C63 178.5(9)
C85 N12 C88 C72 -4.8(10)
C86 C41 C76 O11 3.2(14)
C86 C41 C76 C57 -175.2(9)
C86 C62 C77 O15 5.0(13)
C86 C62 C77 C70 -175.1(9)
C87 C60 C64 C56 -152.9(9)
C87 C68 C74 N8 0.3(10)
C87 C68 C74 C91 179.1(9)
C88 N12 C85 C80 -176.3(9)
C88 N12 C85 C81 3.9(10)
C88 C63 C90 O22 -5.6(18)
C88 C63 C90 C94 173.5(11)
C88 C72 C81 O24 -176.9(10)
C88 C72 C81 C85 -1.3(10)
C89 O30 C67 C78 3.4(16)
C89 O30 C67 C79 -179.3(8)
C90 C63 C88 N12 -155.2(10)
C90 C63 C88 C72 29.0(19)
C90 C94 C96 N11 -1.0(11)
C90 C94 C96 C84 -179.8(9)
C91 C50 C70 O16 -6.7(14)
C91 C50 C70 C77 173.7(9)
C92 C56 C64 C60 -177.4(9)
C93 C55 C97 C101 3.2(15)
C93 C55 C99 N8 -109.0(9)
C93 C110 C114 C101 -3.1(17)
C95 C83 C105 C71 0.7(15)
C96 N11 C63 C88 -175.6(9)
C96 N11 C63 C90 -1.6(10)
C97 C55 C93 C110 -2.3(15)
C97 C55 C99 N8 72.7(10)
C97 C101 C114 C110 3.9(16)
C98 C46 C51 N14 108.7(9)
C98 C46 C71 C105 3.1(13)
C99 N8 C60 C64 34.5(13)
C99 N8 C60 C87 -145.4(7)
C99 N8 C74 C68 145.2(8)
C99 N8 C74 C91 -33.5(13)
C99 C55 C93 C110 179.3(9)
C99 C55 C97 C101 -178.4(9)
C100 O13 C47 C42 98.6(10)
C100 O13 C47 C45 -74.5(11)
C102 O14 C42 C47 -5.1(14)
C102 O14 C42 C52 169.6(7)
C103 O25 C58 C54 -15.1(15)
C103 O25 C58 C66 169.4(9)
C104 O19 C92 C56 80.5(11)
C104 O19 C92 C65 -101.0(12)
C105 C83 C95 C98 1.9(15)
C106 O29 C78 C59 -80.3(11)
C106 O29 C78 C67 105.9(12)
C107 O20 C65 C61 -156.8(10)
C107 O20 C65 C92 25.6(17)
C108 O17 C68 C74 -76.7(11)
C108 O17 C68 C87 98.8(12)
C109 O26 C54 C40 80.4(10)
C109 O26 C54 C58 -100.9(11)
C111 O24 C81 C72 -24.1(17)
C111 O24 C81 C85 160.7(10)
C113 O15 C77 C62 -111.2(10)
C113 O15 C77 C70 68.9(14)
C112 O1 C20 C18 -24.5(16)
C112 O1 C20 C22 153.5(10)
C115 O27 C44 C49 169.5(9)
C115 O27 C44 C69 -6.5(16)
C116 O23 C72 C81 -91.8(13)
C116 O23 C72 C88 88.1(12)
C117 O22 C90 C63 74.5(12)
C117 O22 C90 C94 -104.5(12)
C118 O9 C23 C24 107.2(12)
C118 O9 C23 C25 -75.0(12)
C119 O11 C76 C41 171.3(10)
C119 O11 C76 C57 -10.8(16)
C121 O16 C70 C50 -105.9(11)
C121 O16 C70 C77 73.6(13)
C122 O12 C57 C43 -78.5(14)
C122 O12 C57 C76 103.2(13)
C123 O4 C14 C11 -117.1(11)
C123 O4 C14 C21 62.4(15)
C124 O21 C94 C90 18(2)
C124 O21 C94 C96 -161.6(12)
C125 O7 C31 C28 -84.1(14)
C125 O7 C31 C36 96.3(16)
C126 O18 C87 C60 161.3(16)
C126 O18 C87 C68 -14(2)
C127 O3 C21 C10 -129.2(15)
C127 O3 C21 C14 49.4(19)
